data_4001092
loop_
_publ_author_name
'Fickenscher, Thomas'
'Rayaprol, Sudhindra'
'Appen, J\"org von'
'Dronskowski, Richard'
'P\"ottgen, Rainer'
'\/La\`tka, Kazimierz'
'Gurgul, Jacek'

_publ_section_title
;
 Crystal Structure, Chemical Bonding, and Magnetic Hyperfine Interactions
 in GdRu2SiC
;
_journal_issue 4
_journal_name_full 'Chemistry of Materials'
_journal_page_first 1381
_journal_paper_doi 10.1021/cm7020406
_journal_volume 20
_journal_year 2008
_chemical_formula_sum 'C Gd Ru2 Si'
_chemical_formula_weight 399.49
_chemical_name_systematic
; 
 ? 
;
_space_group_IT_number 63
_symmetry_space_group_name_Hall '-C 2c 2'
_symmetry_space_group_name_H-M 'C m c m'
_atom_sites_solution_hydrogens geom
_atom_sites_solution_primary direct
_atom_sites_solution_secondary difmap
_audit_creation_method SHELXL-97
_cell_angle_alpha 90.00
_cell_angle_beta 90.00
_cell_angle_gamma 90.00
_cell_formula_units_Z 4
_cell_length_a 3.8300(10)
_cell_length_b 11.069(2)
_cell_length_c 7.1570(10)
_cell_measurement_temperature 293(2)
_cell_volume 303.42(11)
_computing_structure_refinement 'SHELXL-97 (Sheldrick, 1997)'
_computing_structure_solution 'SHELXS-97 (Sheldrick, 1990)'
_diffrn_ambient_temperature 293(2)
_diffrn_measured_fraction_theta_full 0.877
_diffrn_measured_fraction_theta_max 0.877
_diffrn_radiation_monochromator graphite
_diffrn_radiation_source 'fine-focus sealed tube'
_diffrn_radiation_type MoK\a
_diffrn_radiation_wavelength 0.71073
_diffrn_reflns_av_R_equivalents 0.0382
_diffrn_reflns_av_sigmaI/netI 0.0204
_diffrn_reflns_limit_h_max 6
_diffrn_reflns_limit_h_min -6
_diffrn_reflns_limit_k_max 19
_diffrn_reflns_limit_k_min -19
_diffrn_reflns_limit_l_max 12
_diffrn_reflns_limit_l_min -14
_diffrn_reflns_number 3929
_diffrn_reflns_theta_full 44.78
_diffrn_reflns_theta_max 44.78
_diffrn_reflns_theta_min 3.68
_exptl_absorpt_coefficient_mu 31.510
_exptl_crystal_density_diffrn 8.745
_exptl_crystal_density_method 'not measured'
_exptl_crystal_F_000 688
_refine_diff_density_max 2.574
_refine_diff_density_min -1.921
_refine_diff_density_rms 0.400
_refine_ls_extinction_coef 0.0054(2)
_refine_ls_extinction_expression Fc^*^=kFc[1+0.001xFc^2^\l^3^/sin(2\q)]^-1/4^
_refine_ls_extinction_method SHELXL
_refine_ls_goodness_of_fit_ref 1.130
_refine_ls_hydrogen_treatment mixed
_refine_ls_matrix_type full
_refine_ls_number_parameters 20
_refine_ls_number_reflns 626
_refine_ls_number_restraints 0
_refine_ls_restrained_S_all 1.130
_refine_ls_R_factor_all 0.0242
_refine_ls_R_factor_gt 0.0179
_refine_ls_shift/su_max 0.001
_refine_ls_shift/su_mean 0.000
_refine_ls_structure_factor_coef Fsqd
_refine_ls_weighting_details 'calc w=1/[\s^2^(Fo^2^)+(0.0163P)^2^+0.0000P] where P=(Fo^2^+2Fc^2^)/3'
_refine_ls_weighting_scheme calc
_refine_ls_wR_factor_gt 0.0346
_refine_ls_wR_factor_ref 0.0363
_reflns_number_gt 552
_reflns_number_total 626
_reflns_threshold_expression >2sigma(I)
_cod_data_source_file cm7020406-file002.cif
_cod_data_source_block gdru2sic
_cod_database_code 4001092

loop_
_symmetry_equiv_pos_as_xyz
'x, y, z'
'-x, -y, z+1/2'
'-x, y, -z+1/2'
'x, -y, -z'
'x+1/2, y+1/2, z'
'-x+1/2, -y+1/2, z+1/2'
'-x+1/2, y+1/2, -z+1/2'
'x+1/2, -y+1/2, -z'
'-x, -y, -z'
'x, y, -z-1/2'
'x, -y, z-1/2'
'-x, y, z'
'-x+1/2, -y+1/2, -z'
'x+1/2, y+1/2, -z-1/2'
'x+1/2, -y+1/2, z-1/2'
'-x+1/2, y+1/2, z'

loop_
_atom_site_label
_atom_site_type_symbol
_atom_site_fract_x
_atom_site_fract_y
_atom_site_fract_z
_atom_site_U_iso_or_equiv
_atom_site_adp_type
_atom_site_occupancy
_atom_site_symmetry_multiplicity
_atom_site_calc_flag
_atom_site_refinement_flags
Gd Gd 0.0000 0.04809(2) 0.2500 0.00582(6) Uani 1 4 d S
Ru Ru 0.0000 0.66488(2) 0.55762(4) 0.00522(6) Uani 1 2 d S
Si Si 0.0000 0.76927(13) 0.2500 0.0067(2) Uani 1 4 d S
C C 0.0000 0.5000 0.0000 0.0070(6) Uani 1 4 d S

loop_
_atom_site_aniso_label
_atom_site_aniso_U_11
_atom_site_aniso_U_22
_atom_site_aniso_U_33
_atom_site_aniso_U_23
_atom_site_aniso_U_13
_atom_site_aniso_U_12
Gd 0.00561(9) 0.00517(9) 0.00667(8) 0.000 0.000 0.000
Ru 0.00601(10) 0.00426(10) 0.00538(9) -0.00017(6) 0.000 0.000
Si 0.0061(5) 0.0071(5) 0.0069(5) 0.000 0.000 0.000
C 0.0085(16) 0.0049(15) 0.0076(15) 0.0005(12) 0.000 0.000

loop_
_atom_type_symbol
_atom_type_description
_atom_type_scat_dispersion_real
_atom_type_scat_dispersion_imag
_atom_type_scat_source
C C 0.0033 0.0016 'International Tables Vol C Tables 4.2.6.8 and 6.1.1.4'
Si Si 0.0817 0.0704 'International Tables Vol C Tables 4.2.6.8 and 6.1.1.4'
Ru Ru -1.2594 0.8363 'International Tables Vol C Tables 4.2.6.8 and 6.1.1.4'
Gd Gd -0.1653 3.9035 'International Tables Vol C Tables 4.2.6.8 and 6.1.1.4'

loop_
_geom_angle_atom_site_label_1
_geom_angle_atom_site_label_2
_geom_angle_atom_site_label_3
_geom_angle
_geom_angle_site_symmetry_1
_geom_angle_site_symmetry_3
C Gd C 157.039(11) 5_445 6
C Gd C 83.987(16) 5_445 6_455
C Gd C 91.462(17) 6 6_455
C Gd C 91.462(17) 5_445 5_545
C Gd C 83.987(16) 6 5_545
C Gd C 157.039(11) 6_455 5_545
C Gd Si 78.519(5) 5_445 1_545
C Gd Si 78.519(6) 6 1_545
C Gd Si 78.519(6) 6_455 1_545
C Gd Si 78.519(6) 5_545 1_545
C Gd Si 126.723(13) 5_445 5_545
C Gd Si 73.477(16) 6 5_545
C Gd Si 126.723(13) 6_455 5_545
C Gd Si 73.477(16) 5_545 5_545
Si Gd Si 141.967(19) 1_545 5_545
C Gd Si 73.477(16) 5_445 5_445
C Gd Si 126.723(13) 6 5_445
C Gd Si 73.477(16) 6_455 5_445
C Gd Si 126.723(13) 5_545 5_445
Si Gd Si 141.967(19) 1_545 5_445
Si Gd Si 76.07(4) 5_545 5_445
C Gd Ru 166.368(9) 5_445 5_545
C Gd Ru 35.847(9) 6 5_545
C Gd Ru 92.794(15) 6_455 5_545
C Gd Ru 96.460(16) 5_545 5_545
Si Gd Ru 113.895(7) 1_545 5_545
Si Gd Ru 46.470(9) 5_545 5_545
Si Gd Ru 92.902(19) 5_445 5_545
C Gd Ru 35.847(9) 5_445 14_446
C Gd Ru 166.368(9) 6 14_446
C Gd Ru 96.460(16) 6_455 14_446
C Gd Ru 92.794(15) 5_545 14_446
Si Gd Ru 113.895(8) 1_545 14_446
Si Gd Ru 92.902(19) 5_545 14_446
Si Gd Ru 46.470(9) 5_445 14_446
Ru Gd Ru 132.210(15) 5_545 14_446
C Gd Ru 96.460(16) 5_445 5_445
C Gd Ru 92.794(15) 6 5_445
C Gd Ru 35.847(9) 6_455 5_445
C Gd Ru 166.368(9) 5_545 5_445
Si Gd Ru 113.895(8) 1_545 5_445
Si Gd Ru 92.902(19) 5_545 5_445
Si Gd Ru 46.470(9) 5_445 5_445
Ru Gd Ru 73.744(16) 5_545 5_445
Ru Gd Ru 87.237(16) 14_446 5_445
C Gd Ru 92.794(15) 5_445 14_546
C Gd Ru 96.460(16) 6 14_546
C Gd Ru 166.368(9) 6_455 14_546
C Gd Ru 35.847(9) 5_545 14_546
Si Gd Ru 113.895(8) 1_545 14_546
Si Gd Ru 46.470(9) 5_545 14_546
Si Gd Ru 92.902(19) 5_445 14_546
Ru Gd Ru 87.237(15) 5_545 14_546
Ru Gd Ru 73.744(16) 14_446 14_546
Ru Gd Ru 132.210(15) 5_445 14_546
C Gd Ru 34.090(7) 5_445 6_454
C Gd Ru 123.144(13) 6 6_454
C Gd Ru 73.997(12) 6_455 6_454
C Gd Ru 89.672(15) 5_545 6_454
Si Gd Ru 45.014(8) 1_545 6_454
Si Gd Ru 155.593(7) 5_545 6_454
Si Gd Ru 101.71(2) 5_445 6_454
Ru Gd Ru 156.312(9) 5_545 6_454
Ru Gd Ru 69.937(14) 14_446 6_454
Ru Gd Ru 103.097(15) 5_445 6_454
Ru Gd Ru 110.249(11) 14_546 6_454
C Gd Ru 73.997(12) 5_445 13_456
C Gd Ru 89.672(15) 6 13_456
C Gd Ru 34.090(7) 6_455 13_456
C Gd Ru 123.144(13) 5_545 13_456
Si Gd Ru 45.014(8) 1_545 13_456
Si Gd Ru 155.593(7) 5_545 13_456
Si Gd Ru 101.71(2) 5_445 13_456
Ru Gd Ru 110.249(11) 5_545 13_456
Ru Gd Ru 103.097(15) 14_446 13_456
Ru Gd Ru 69.937(14) 5_445 13_456
Ru Gd Ru 156.312(9) 14_546 13_456
Ru Gd Ru 48.771(12) 6_454 13_456
C Gd Ru 89.672(15) 5_445 6_554
C Gd Ru 73.997(13) 6 6_554
C Gd Ru 123.144(13) 6_455 6_554
C Gd Ru 34.090(7) 5_545 6_554
Si Gd Ru 45.014(8) 1_545 6_554
Si Gd Ru 101.71(2) 5_545 6_554
Si Gd Ru 155.593(7) 5_445 6_554
Ru Gd Ru 103.097(15) 5_545 6_554
Ru Gd Ru 110.249(11) 14_446 6_554
Ru Gd Ru 156.312(9) 5_445 6_554
Ru Gd Ru 69.937(14) 14_546 6_554
Ru Gd Ru 70.096(17) 6_454 6_554
Ru Gd Ru 90.028(17) 13_456 6_554
C Gd Ru 123.144(13) 5_445 13_556
C Gd Ru 34.090(6) 6 13_556
C Gd Ru 89.672(15) 6_455 13_556
C Gd Ru 73.997(13) 5_545 13_556
Si Gd Ru 45.014(8) 1_545 13_556
Si Gd Ru 101.71(2) 5_545 13_556
Si Gd Ru 155.593(7) 5_445 13_556
Ru Gd Ru 69.937(14) 5_545 13_556
Ru Gd Ru 156.312(9) 14_446 13_556
Ru Gd Ru 110.249(11) 5_445 13_556
Ru Gd Ru 103.097(15) 14_546 13_556
Ru Gd Ru 90.028(17) 6_454 13_556
Ru Gd Ru 70.096(17) 13_456 13_556
Ru Gd Ru 48.771(12) 6_554 13_556
C Gd Ru 116.658(8) 5_445 9_566
C Gd Ru 85.215(8) 6 9_566
C Gd Ru 85.216(7) 6_455 9_566
C Gd Ru 116.658(7) 5_545 9_566
Si Gd Ru 156.570(7) 1_545 9_566
Si Gd Ru 43.721(16) 5_545 9_566
Si Gd Ru 43.721(16) 5_445 9_566
Ru Gd Ru 49.762(8) 5_545 9_566
Ru Gd Ru 84.413(10) 14_446 9_566
Ru Gd Ru 49.762(8) 5_445 9_566
Ru Gd Ru 84.413(10) 14_546 9_566
Ru Gd Ru 144.372(9) 6_454 9_566
Ru Gd Ru 118.978(11) 13_456 9_566
Ru Gd Ru 144.372(9) 6_554 9_566
Ru Gd Ru 118.978(11) 13_556 9_566
C Gd Ru 85.216(7) 5_445 2_564
C Gd Ru 116.658(7) 6 2_564
C Gd Ru 116.658(7) 6_455 2_564
C Gd Ru 85.216(7) 5_545 2_564
Si Gd Ru 156.570(7) 1_545 2_564
Si Gd Ru 43.721(16) 5_545 2_564
Si Gd Ru 43.721(16) 5_445 2_564
Ru Gd Ru 84.413(10) 5_545 2_564
Ru Gd Ru 49.762(8) 14_446 2_564
Ru Gd Ru 84.413(10) 5_445 2_564
Ru Gd Ru 49.762(8) 14_546 2_564
Ru Gd Ru 118.978(11) 6_454 2_564
Ru Gd Ru 144.372(9) 13_456 2_564
Ru Gd Ru 118.978(11) 6_554 2_564
Ru Gd Ru 144.372(9) 13_556 2_564
Ru Gd Ru 46.860(13) 9_566 2_564
C Gd Gd 45.731(9) 5_445 9
C Gd Gd 125.769(9) 6 9
C Gd Gd 125.769(10) 6_455 9
C Gd Gd 45.731(9) 5_545 9
Si Gd Gd 73.433(8) 1_545 9
Si Gd Gd 102.979(7) 5_545 9
Si Gd Gd 102.979(7) 5_445 9
Ru Gd Gd 140.960(8) 5_545 9
Ru Gd Gd 56.927(9) 14_446 9
Ru Gd Gd 140.960(8) 5_445 9
Ru Gd Gd 56.927(9) 14_546 9
Ru Gd Gd 53.322(7) 6_454 9
Ru Gd Gd 101.196(11) 13_456 9
Ru Gd Gd 53.322(7) 6_554 9
Ru Gd Gd 101.196(11) 13_556 9
Ru Gd Gd 129.997(9) 9_566 9
Ru Gd Gd 83.137(11) 2_564 9
C Gd Gd 125.769(10) 5_445 9_556
C Gd Gd 45.731(9) 6 9_556
C Gd Gd 45.731(9) 6_455 9_556
C Gd Gd 125.769(10) 5_545 9_556
Si Gd Gd 73.433(8) 1_545 9_556
Si Gd Gd 102.979(7) 5_545 9_556
Si Gd Gd 102.979(7) 5_445 9_556
Ru Gd Gd 56.927(9) 5_545 9_556
Ru Gd Gd 140.960(8) 14_446 9_556
Ru Gd Gd 56.927(9) 5_445 9_556
Ru Gd Gd 140.960(8) 14_546 9_556
Ru Gd Gd 101.196(11) 6_454 9_556
Ru Gd Gd 53.322(7) 13_456 9_556
Ru Gd Gd 101.196(11) 6_554 9_556
Ru Gd Gd 53.322(7) 13_556 9_556
Ru Gd Gd 83.137(11) 9_566 9_556
Ru Gd Gd 129.997(9) 2_564 9_556
Gd Gd Gd 146.865(15) 9 9_556
C Gd Gd 44.269(9) 5_445 1_455
C Gd Gd 135.731(9) 6 1_455
C Gd Gd 44.269(9) 6_455 1_455
C Gd Gd 135.731(9) 5_545 1_455
Si Gd Gd 90.0 1_545 1_455
Si Gd Gd 128.033(19) 5_545 1_455
Si Gd Gd 51.967(19) 5_445 1_455
Ru Gd Gd 126.872(9) 5_545 1_455
Ru Gd Gd 53.128(9) 14_446 1_455
Ru Gd Gd 53.128(8) 5_445 1_455
Ru Gd Gd 126.872(9) 14_546 1_455
Ru Gd Gd 54.952(9) 6_454 1_455
Ru Gd Gd 54.952(9) 13_456 1_455
Ru Gd Gd 125.048(8) 6_554 1_455
Ru Gd Gd 125.048(9) 13_556 1_455
Ru Gd Gd 90.0 9_566 1_455
Ru Gd Gd 90.0 2_564 1_455
Gd Gd Gd 90.0 9 1_455
Gd Gd Gd 90.0 9_556 1_455
C Gd Gd 135.731(9) 5_445 1_655
C Gd Gd 44.269(9) 6 1_655
C Gd Gd 135.731(9) 6_455 1_655
C Gd Gd 44.269(8) 5_545 1_655
Si Gd Gd 90.0 1_545 1_655
Si Gd Gd 51.967(19) 5_545 1_655
Si Gd Gd 128.033(19) 5_445 1_655
Ru Gd Gd 53.128(9) 5_545 1_655
Ru Gd Gd 126.872(9) 14_446 1_655
Ru Gd Gd 126.872(9) 5_445 1_655
Ru Gd Gd 53.128(9) 14_546 1_655
Ru Gd Gd 125.048(9) 6_454 1_655
Ru Gd Gd 125.048(9) 13_456 1_655
Ru Gd Gd 54.952(8) 6_554 1_655
Ru Gd Gd 54.952(9) 13_556 1_655
Ru Gd Gd 90.0 9_566 1_655
Ru Gd Gd 90.0 2_564 1_655
Gd Gd Gd 90.0 9 1_655
Gd Gd Gd 90.0 9_556 1_655
Gd Gd Gd 180.000(14) 1_455 1_655
C Gd Si 132.876(9) 5_445 9_566
C Gd Si 61.013(13) 6 9_566
C Gd Si 61.013(13) 6_455 9_566
C Gd Si 132.876(9) 5_545 9_566
Si Gd Si 119.464(18) 1_545 9_566
Si Gd Si 67.205(10) 5_545 9_566
Si Gd Si 67.205(10) 5_445 9_566
Ru Gd Si 36.883(8) 5_545 9_566
Ru Gd Si 113.665(17) 14_446 9_566
Ru Gd Si 36.883(8) 5_445 9_566
Ru Gd Si 113.665(17) 14_546 9_566
Ru Gd Si 135.008(12) 6_454 9_566
Ru Gd Si 89.326(18) 13_456 9_566
Ru Gd Si 135.008(12) 6_554 9_566
Ru Gd Si 89.326(17) 13_556 9_566
Ru Gd Si 37.106(18) 9_566 9_566
Ru Gd Si 83.97(2) 2_564 9_566
Gd Gd Si 167.10(2) 9 9_566
Gd Gd Si 46.03(2) 9_556 9_566
Gd Gd Si 90.0 1_455 9_566
Gd Gd Si 90.0 1_655 9_566
C Gd Si 61.013(13) 5_445 9_565
C Gd Si 132.876(9) 6 9_565
C Gd Si 132.876(9) 6_455 9_565
C Gd Si 61.013(13) 5_545 9_565
Si Gd Si 119.464(18) 1_545 9_565
Si Gd Si 67.205(10) 5_545 9_565
Si Gd Si 67.205(10) 5_445 9_565
Ru Gd Si 113.665(17) 5_545 9_565
Ru Gd Si 36.883(8) 14_446 9_565
Ru Gd Si 113.665(17) 5_445 9_565
Ru Gd Si 36.883(8) 14_546 9_565
Ru Gd Si 89.326(17) 6_454 9_565
Ru Gd Si 135.008(12) 13_456 9_565
Ru Gd Si 89.326(17) 6_554 9_565
Ru Gd Si 135.008(12) 13_556 9_565
Ru Gd Si 83.97(2) 9_566 9_565
Ru Gd Si 37.106(18) 2_564 9_565
Gd Gd Si 46.03(2) 9 9_565
Gd Gd Si 167.10(2) 9_556 9_565
Gd Gd Si 90.0 1_455 9_565
Gd Gd Si 90.0 1_655 9_565
Si Gd Si 121.07(4) 9_566 9_565
C Gd Ru 60.995(7) 5_445 10_546
C Gd Ru 97.560(9) 6 10_546
C Gd Ru 97.560(9) 6_455 10_546
C Gd Ru 60.995(6) 5_545 10_546
Si Gd Ru 27.432(6) 1_545 10_546
Si Gd Ru 134.354(15) 5_545 10_546
Si Gd Ru 134.354(15) 5_445 10_546
Ru Gd Ru 132.635(8) 5_545 10_546
Ru Gd Ru 92.391(11) 14_446 10_546
Ru Gd Ru 132.635(9) 5_445 10_546
Ru Gd Ru 92.391(10) 14_546 10_546
Ru Gd Ru 35.149(9) 6_454 10_546
Ru Gd Ru 64.072(10) 13_456 10_546
Ru Gd Ru 35.149(9) 6_554 10_546
Ru Gd Ru 64.072(10) 13_556 10_546
Ru Gd Ru 175.999(7) 9_566 10_546
Ru Gd Ru 129.138(10) 2_564 10_546
Gd Gd Ru 46.001(7) 9 10_546
Gd Gd Ru 100.864(12) 9_556 10_546
Gd Gd Ru 90.0 1_455 10_546
Gd Gd Ru 90.0 1_655 10_546
Si Gd Ru 146.895(18) 9_566 10_546
Si Gd Ru 92.03(2) 9_565 10_546
C Gd Ru 97.560(9) 5_445 1_545
C Gd Ru 60.995(6) 6 1_545
C Gd Ru 60.995(6) 6_455 1_545
C Gd Ru 97.560(9) 5_545 1_545
Si Gd Ru 27.432(6) 1_545 1_545
Si Gd Ru 134.354(15) 5_545 1_545
Si Gd Ru 134.354(15) 5_445 1_545
Ru Gd Ru 92.391(10) 5_545 1_545
Ru Gd Ru 132.635(8) 14_446 1_545
Ru Gd Ru 92.391(10) 5_445 1_545
Ru Gd Ru 132.635(8) 14_546 1_545
Ru Gd Ru 64.072(10) 6_454 1_545
Ru Gd Ru 35.149(9) 13_456 1_545
Ru Gd Ru 64.072(10) 6_554 1_545
Ru Gd Ru 35.149(9) 13_556 1_545
Ru Gd Ru 129.138(10) 9_566 1_545
Ru Gd Ru 175.999(7) 2_564 1_545
Gd Gd Ru 100.864(12) 9 1_545
Gd Gd Ru 46.001(6) 9_556 1_545
Gd Gd Ru 90.0 1_455 1_545
Gd Gd Ru 90.0 1_655 1_545
Si Gd Ru 92.03(2) 9_566 1_545
Si Gd Ru 146.895(18) 9_565 1_545
Ru Gd Ru 54.863(12) 10_546 1_545
C Gd Si 46.964(9) 5_445 1_445
C Gd Si 115.638(16) 6 1_445
C Gd Si 46.964(10) 6_455 1_445
C Gd Si 115.638(16) 5_545 1_445
Si Gd Si 51.137(16) 1_545 1_445
Si Gd Si 166.90(3) 5_545 1_445
Si Gd Si 90.830(18) 5_445 1_445
Ru Gd Si 136.168(8) 5_545 1_445
Ru Gd Si 77.699(16) 14_446 1_445
Ru Gd Si 77.699(16) 5_445 1_445
Ru Gd Si 136.168(8) 14_546 1_445
Ru Gd Si 27.036(8) 6_454 1_445
Ru Gd Si 27.036(8) 13_456 1_445
Ru Gd Si 90.21(2) 6_554 1_445
Ru Gd Si 90.21(2) 13_556 1_445
Ru Gd Si 125.150(15) 9_566 1_445
Ru Gd Si 125.150(14) 2_564 1_445
Gd Gd Si 79.693(7) 9 1_445
Gd Gd Si 79.694(6) 9_556 1_445
Gd Gd Si 38.863(16) 1_455 1_445
Gd Gd Si 141.137(16) 1_655 1_445
Si Gd Si 107.977(16) 9_566 1_445
Si Gd Si 107.977(16) 9_565 1_445
Ru Gd Si 56.158(14) 10_546 1_445
Ru Gd Si 56.158(14) 1_545 1_445
C Gd Si 115.638(16) 5_445 1_645
C Gd Si 46.964(10) 6 1_645
C Gd Si 115.638(15) 6_455 1_645
C Gd Si 46.964(10) 5_545 1_645
Si Gd Si 51.137(16) 1_545 1_645
Si Gd Si 90.830(18) 5_545 1_645
Si Gd Si 166.90(3) 5_445 1_645
Ru Gd Si 77.699(17) 5_545 1_645
Ru Gd Si 136.168(8) 14_446 1_645
Ru Gd Si 136.168(8) 5_445 1_645
Ru Gd Si 77.699(17) 14_546 1_645
Ru Gd Si 90.21(2) 6_454 1_645
Ru Gd Si 90.21(2) 13_456 1_645
Ru Gd Si 27.036(8) 6_554 1_645
Ru Gd Si 27.036(8) 13_556 1_645
Ru Gd Si 125.150(14) 9_566 1_645
Ru Gd Si 125.150(14) 2_564 1_645
Gd Gd Si 79.693(7) 9 1_645
Gd Gd Si 79.693(7) 9_556 1_645
Gd Gd Si 141.137(16) 1_455 1_645
Gd Gd Si 38.863(16) 1_655 1_645
Si Gd Si 107.977(16) 9_566 1_645
Si Gd Si 107.977(16) 9_565 1_645
Ru Gd Si 56.158(14) 10_546 1_645
Ru Gd Si 56.158(14) 1_545 1_645
Si Gd Si 102.27(3) 1_445 1_645
C Gd Ru 146.311(8) 5_445 9_666
C Gd Ru 54.048(11) 6 9_666
C Gd Ru 118.375(12) 6_455 9_666
C Gd Ru 76.686(14) 5_545 9_666
Si Gd Ru 127.976(9) 1_545 9_666
Si Gd Ru 19.661(11) 5_545 9_666
Si Gd Ru 88.42(2) 5_445 9_666
Ru Gd Ru 28.562(8) 5_545 9_666
Ru Gd Ru 112.322(13) 14_446 9_666
Ru Gd Ru 90.681(15) 5_445 9_666
Ru Gd Ru 59.311(11) 14_546 9_666
Ru Gd Ru 166.188(4) 6_454 9_666
Ru Gd Ru 138.667(9) 13_456 9_666
Ru Gd Ru 96.841(17) 6_554 9_666
Ru Gd Ru 84.199(16) 13_556 9_666
Ru Gd Ru 47.884(9) 9_566 9_666
Ru Gd Ru 62.706(10) 2_564 9_666
Gd Gd Ru 115.534(6) 9 9_666
Gd Gd Ru 85.404(7) 9_556 9_666
Gd Gd Ru 137.884(9) 1_455 9_666
Gd Gd Ru 42.116(9) 1_655 9_666
Si Gd Ru 57.667(11) 9_566 9_666
Si Gd Ru 85.958(14) 9_565 9_666
Ru Gd Ru 131.990(9) 10_546 9_666
Ru Gd Ru 115.043(9) 1_545 9_666
Si Gd Ru 164.513(4) 1_445 9_666
Si Gd Ru 78.96(2) 1_645 9_666
C Gd Ru 118.375(12) 5_445 2_664
C Gd Ru 76.686(14) 6 2_664
C Gd Ru 146.311(8) 6_455 2_664
C Gd Ru 54.048(11) 5_545 2_664
Si Gd Ru 127.976(9) 1_545 2_664
Si Gd Ru 19.661(11) 5_545 2_664
Si Gd Ru 88.42(2) 5_445 2_664
Ru Gd Ru 59.310(10) 5_545 2_664
Ru Gd Ru 90.681(14) 14_446 2_664
Ru Gd Ru 112.322(13) 5_445 2_664
Ru Gd Ru 28.562(8) 14_546 2_664
Ru Gd Ru 138.667(9) 6_454 2_664
Ru Gd Ru 166.188(4) 13_456 2_664
Ru Gd Ru 84.199(15) 6_554 2_664
Ru Gd Ru 96.841(17) 13_556 2_664
Ru Gd Ru 62.705(10) 9_566 2_664
Ru Gd Ru 47.884(9) 2_564 2_664
Gd Gd Ru 85.404(7) 9 2_664
Gd Gd Ru 115.534(6) 9_556 2_664
Gd Gd Ru 137.884(9) 1_455 2_664
Gd Gd Ru 42.116(9) 1_655 2_664
Si Gd Ru 85.958(14) 9_566 2_664
Si Gd Ru 57.667(11) 9_565 2_664
Ru Gd Ru 115.043(9) 10_546 2_664
Ru Gd Ru 131.990(9) 1_545 2_664
Si Gd Ru 164.513(5) 1_445 2_664
Si Gd Ru 78.96(2) 1_645 2_664
Ru Gd Ru 30.932(9) 9_666 2_664
C Gd Ru 54.048(11) 5_445 2_464
C Gd Ru 146.311(8) 6 2_464
C Gd Ru 76.686(14) 6_455 2_464
C Gd Ru 118.375(12) 5_545 2_464
Si Gd Ru 127.976(9) 1_545 2_464
Si Gd Ru 88.42(2) 5_545 2_464
Si Gd Ru 19.661(11) 5_445 2_464
Ru Gd Ru 112.322(13) 5_545 2_464
Ru Gd Ru 28.562(8) 14_446 2_464
Ru Gd Ru 59.311(11) 5_445 2_464
Ru Gd Ru 90.681(15) 14_546 2_464
Ru Gd Ru 84.199(16) 6_454 2_464
Ru Gd Ru 96.841(17) 13_456 2_464
Ru Gd Ru 138.667(9) 6_554 2_464
Ru Gd Ru 166.188(4) 13_556 2_464
Ru Gd Ru 62.706(10) 9_566 2_464
Ru Gd Ru 47.884(9) 2_564 2_464
Gd Gd Ru 85.404(7) 9 2_464
Gd Gd Ru 115.534(6) 9_556 2_464
Gd Gd Ru 42.116(9) 1_455 2_464
Gd Gd Ru 137.884(9) 1_655 2_464
Si Gd Ru 85.958(14) 9_566 2_464
Si Gd Ru 57.667(11) 9_565 2_464
Ru Gd Ru 115.043(9) 10_546 2_464
Ru Gd Ru 131.990(9) 1_545 2_464
Si Gd Ru 78.96(2) 1_445 2_464
Si Gd Ru 164.513(5) 1_645 2_464
Ru Gd Ru 104.048(17) 9_666 2_464
Ru Gd Ru 95.768(18) 2_664 2_464
C Ru Si 114.26(3) 2_565 13_566
C Ru Si 114.26(3) 2_565 13_466
Si Ru Si 101.74(3) 13_566 13_466
C Ru Si 104.96(3) 2_565 .
Si Ru Si 110.895(11) 13_566 .
Si Ru Si 110.895(11) 13_466 .
C Ru Ru 102.733(8) 2_565 10_557
Si Ru Ru 56.101(11) 13_566 10_557
Si Ru Ru 56.101(11) 13_466 10_557
Si Ru Ru 152.31(3) . 10_557
C Ru Ru 126.107(14) 2_565 13_566
Si Ru Ru 55.75(2) 13_566 13_566
Si Ru Ru 119.63(4) 13_466 13_566
Si Ru Ru 55.148(19) . 13_566
Ru Ru Ru 107.068(11) 10_557 13_566
C Ru Ru 126.107(14) 2_565 13_466
Si Ru Ru 119.63(4) 13_566 13_466
Si Ru Ru 55.75(2) 13_466 13_466
Si Ru Ru 55.148(19) . 13_466
Ru Ru Ru 107.068(11) 10_557 13_466
Ru Ru Ru 85.91(2) 13_566 13_466
C Ru Gd 56.828(8) 2_565 5_455
Si Ru Gd 165.884(18) 13_566 5_455
Si Ru Gd 92.23(2) 13_466 5_455
Si Ru Gd 65.00(2) . 5_455
Ru Ru Gd 133.618(8) 10_557 5_455
Ru Ru Gd 118.554(17) 13_566 5_455
Ru Ru Gd 70.139(14) 13_466 5_455
C Ru Gd 56.828(8) 2_565 5
Si Ru Gd 92.23(2) 13_566 5
Si Ru Gd 165.884(18) 13_466 5
Si Ru Gd 65.00(2) . 5
Ru Ru Gd 133.618(8) 10_557 5
Ru Ru Gd 70.139(14) 13_566 5
Ru Ru Gd 118.554(16) 13_466 5
Gd Ru Gd 73.744(17) 5_455 5
C Ru Gd 53.235(10) 2_565 13_456
Si Ru Gd 115.08(3) 13_566 13_456
Si Ru Gd 62.16(3) 13_466 13_456
Si Ru Gd 133.956(19) . 13_456
Ru Ru Gd 65.613(6) 10_557 13_456
Ru Ru Gd 170.564(11) 13_566 13_456
Ru Ru Gd 101.762(18) 13_466 13_456
Gd Ru Gd 69.751(11) 5_455 13_456
Gd Ru Gd 110.063(14) 5 13_456
C Ru Gd 53.235(10) 2_565 13_556
Si Ru Gd 62.16(3) 13_566 13_556
Si Ru Gd 115.08(3) 13_466 13_556
Si Ru Gd 133.956(19) . 13_556
Ru Ru Gd 65.613(7) 10_557 13_556
Ru Ru Gd 101.762(17) 13_566 13_556
Ru Ru Gd 170.564(11) 13_466 13_556
Gd Ru Gd 110.063(14) 5_455 13_556
Gd Ru Gd 69.751(11) 5 13_556
Gd Ru Gd 70.097(18) 13_456 13_556
C Ru Gd 169.304(12) 2_565 9_566
Si Ru Gd 60.48(3) 13_566 9_566
Si Ru Gd 60.48(3) 13_466 9_566
Si Ru Gd 85.74(3) . 9_566
Ru Ru Gd 66.571(7) 10_557 9_566
Ru Ru Gd 60.099(13) 13_566 9_566
Ru Ru Gd 60.099(12) 13_466 9_566
Gd Ru Gd 130.238(8) 5_455 9_566
Gd Ru Gd 130.238(8) 5 9_566
Gd Ru Gd 118.977(11) 13_456 9_566
Gd Ru Gd 118.977(11) 13_556 9_566
C Ru C 72.772(11) 2_565 1_556
Si Ru C 70.38(2) 13_566 1_556
Si Ru C 70.38(2) 13_466 1_556
Si Ru C 177.73(3) . 1_556
Ru Ru C 29.961(7) 10_557 1_556
Ru Ru C 126.095(12) 13_566 1_556
Ru Ru C 126.095(11) 13_466 1_556
Gd Ru C 113.289(11) 5_455 1_556
Gd Ru C 113.289(11) 5 1_556
Gd Ru C 44.704(7) 13_456 1_556
Gd Ru C 44.704(7) 13_556 1_556
Gd Ru C 96.531(12) 9_566 1_556
C Ru Ru 0.0 2_565 9_566
Si Ru Ru 114.26(3) 13_566 9_566
Si Ru Ru 114.26(3) 13_466 9_566
Si Ru Ru 104.96(3) . 9_566
Ru Ru Ru 102.733(8) 10_557 9_566
Ru Ru Ru 126.107(14) 13_566 9_566
Ru Ru Ru 126.107(14) 13_466 9_566
Gd Ru Ru 56.828(8) 5_455 9_566
Gd Ru Ru 56.828(8) 5 9_566
Gd Ru Ru 53.235(10) 13_456 9_566
Gd Ru Ru 53.235(10) 13_556 9_566
Gd Ru Ru 169.303(12) 9_566 9_566
C Ru Ru 72.772(12) 1_556 9_566
C Ru Ru 90.0 2_565 1_655
Si Ru Ru 39.128(15) 13_566 1_655
Si Ru Ru 140.872(15) 13_466 1_655
Si Ru Ru 90.0 . 1_655
Ru Ru Ru 90.0 10_557 1_655
Ru Ru Ru 47.047(11) 13_566 1_655
Ru Ru Ru 132.954(11) 13_466 1_655
Gd Ru Ru 126.872(9) 5_455 1_655
Gd Ru Ru 53.128(8) 5 1_655
Gd Ru Ru 125.048(9) 13_456 1_655
Gd Ru Ru 54.951(9) 13_556 1_655
Gd Ru Ru 90.0 9_566 1_655
C Ru Ru 90.0 1_556 1_655
Ru Ru Ru 90.0 9_566 1_655
C Ru Ru 90.0 2_565 1_455
Si Ru Ru 140.872(15) 13_566 1_455
Si Ru Ru 39.128(15) 13_466 1_455
Si Ru Ru 90.0 . 1_455
Ru Ru Ru 90.000(1) 10_557 1_455
Ru Ru Ru 132.954(11) 13_566 1_455
Ru Ru Ru 47.047(11) 13_466 1_455
Gd Ru Ru 53.128(8) 5_455 1_455
Gd Ru Ru 126.872(8) 5 1_455
Gd Ru Ru 54.951(9) 13_456 1_455
Gd Ru Ru 125.048(9) 13_556 1_455
Gd Ru Ru 90.0 9_566 1_455
C Ru Ru 90.0 1_556 1_455
Ru Ru Ru 90.0 9_566 1_455
Ru Ru Ru 180.0 1_655 1_455
C Ru C 147.230(9) 2_565 6_565
Si Ru C 55.92(3) 13_566 6_565
Si Ru C 98.50(3) 13_466 6_565
Si Ru C 60.13(3) . 6_565
Ru Ru C 95.643(4) 10_557 6_565
Ru Ru C 21.123(7) 13_566 6_565
Ru Ru C 71.900(18) 13_466 6_565
Gd Ru C 124.353(10) 5_455 6_565
Gd Ru C 90.943(12) 5 6_565
Gd Ru C 158.104(8) 13_456 6_565
Gd Ru C 113.800(15) 13_556 6_565
Gd Ru C 39.442(8) 9_566 6_565
C Ru C 121.789(7) 1_556 6_565
Ru Ru C 147.230(9) 9_566 6_565
Ru Ru C 62.838(7) 1_655 6_565
Ru Ru C 117.162(7) 1_455 6_565
C Ru C 147.230(9) 2_565 6_465
Si Ru C 98.50(3) 13_566 6_465
Si Ru C 55.92(3) 13_466 6_465
Si Ru C 60.13(3) . 6_465
Ru Ru C 95.643(4) 10_557 6_465
Ru Ru C 71.900(18) 13_566 6_465
Ru Ru C 21.123(7) 13_466 6_465
Gd Ru C 90.943(12) 5_455 6_465
Gd Ru C 124.353(10) 5 6_465
Gd Ru C 113.800(15) 13_456 6_465
Gd Ru C 158.104(8) 13_556 6_465
Gd Ru C 39.442(8) 9_566 6_465
C Ru C 121.789(7) 1_556 6_465
Ru Ru C 147.230(9) 9_566 6_465
Ru Ru C 117.162(8) 1_655 6_465
Ru Ru C 62.838(8) 1_455 6_465
C Ru C 54.324(15) 6_565 6_465
C Ru C 63.963(8) 2_565 2_465
Si Ru C 151.328(16) 13_566 2_465
Si Ru C 58.89(3) 13_466 2_465
Si Ru C 96.505(14) . 2_465
Ru Ru C 95.552(4) 10_557 2_465
Ru Ru C 150.566(12) 13_566 2_465
Ru Ru C 69.294(16) 13_466 2_465
Gd Ru C 38.803(6) 5_455 2_465
Gd Ru C 107.395(14) 5 2_465
Gd Ru C 38.857(5) 13_456 2_465
Gd Ru C 104.670(15) 13_556 2_465
Gd Ru C 115.552(8) 9_566 2_465
C Ru C 82.530(6) 1_556 2_465
Ru Ru C 63.963(8) 9_566 2_465
Ru Ru C 153.963(8) 1_655 2_465
Ru Ru C 26.037(8) 1_455 2_465
C Ru C 141.194(5) 6_565 2_465
C Ru C 87.646(14) 6_465 2_465
C Ru C 63.963(8) 2_565 2_665
Si Ru C 58.89(3) 13_566 2_665
Si Ru C 151.328(16) 13_466 2_665
Si Ru C 96.505(14) . 2_665
Ru Ru C 95.552(4) 10_557 2_665
Ru Ru C 69.294(16) 13_566 2_665
Ru Ru C 150.566(12) 13_466 2_665
Gd Ru C 107.395(14) 5_455 2_665
Gd Ru C 38.803(5) 5 2_665
Gd Ru C 104.670(15) 13_456 2_665
Gd Ru C 38.857(5) 13_556 2_665
Gd Ru C 115.552(8) 9_566 2_665
C Ru C 82.530(6) 1_556 2_665
Ru Ru C 63.963(8) 9_566 2_665
Ru Ru C 26.037(8) 1_655 2_665
Ru Ru C 153.963(8) 1_455 2_665
C Ru C 87.646(14) 6_565 2_665
C Ru C 141.194(5) 6_465 2_665
C Ru C 127.926(15) 2_465 2_665
C Ru C 52.691(7) 2_565 .
Si Ru C 129.050(14) 13_566 .
Si Ru C 129.050(14) 13_466 .
Si Ru C 52.27(3) . .
Ru Ru C 155.424(6) 10_557 .
Ru Ru C 90.684(13) 13_566 .
Ru Ru C 90.684(13) 13_466 .
Gd Ru C 37.267(9) 5_455 .
Gd Ru C 37.267(8) 5 .
Gd Ru C 94.674(10) 13_456 .
Gd Ru C 94.674(11) 13_556 .
Gd Ru C 138.005(7) 9_566 .
C Ru C 125.464(12) 1_556 .
Ru Ru C 52.692(7) 9_566 .
Ru Ru C 90.0 1_655 .
Ru Ru C 90.0 1_455 .
C Ru C 106.162(8) 6_565 .
C Ru C 106.162(8) 6_465 .
C Ru C 74.570(6) 2_465 .
C Ru C 74.570(5) 2_665 .
C Ru Ru 77.266(8) 2_565 10_556
Si Ru Ru 123.899(11) 13_566 10_556
Si Ru Ru 123.899(11) 13_466 10_556
Si Ru Ru 27.69(3) . 10_556
Ru Ru Ru 180.0 10_557 10_556
Ru Ru Ru 72.933(10) 13_566 10_556
Ru Ru Ru 72.933(11) 13_466 10_556
Gd Ru Ru 46.382(8) 5_455 10_556
Gd Ru Ru 46.382(8) 5 10_556
Gd Ru Ru 114.386(6) 13_456 10_556
Gd Ru Ru 114.386(6) 13_556 10_556
Gd Ru Ru 113.430(7) 9_566 10_556
C Ru Ru 150.039(7) 1_556 10_556
Ru Ru Ru 77.266(8) 9_566 10_556
Ru Ru Ru 90.0 1_655 10_556
Ru Ru Ru 90.000(1) 1_455 10_556
C Ru Ru 84.358(4) 6_565 10_556
C Ru Ru 84.358(4) 6_465 10_556
C Ru Ru 84.448(4) 2_465 10_556
C Ru Ru 84.448(4) 2_665 10_556
C Ru Ru 24.575(6) . 10_556
C Ru Ru 103.560(11) 2_565 6_464
Si Ru Ru 130.82(3) 13_566 6_464
Si Ru Ru 89.41(2) 13_466 6_464
Si Ru Ru 25.338(7) . 6_464
Ru Ru Ru 143.103(6) 10_557 6_464
Ru Ru Ru 76.971(16) 13_566 6_464
Ru Ru Ru 36.035(10) 13_466 6_464
Gd Ru Ru 50.365(10) 5_455 6_464
Gd Ru Ru 82.859(13) 5 6_464
Gd Ru Ru 112.464(13) 13_456 6_464
Gd Ru Ru 150.883(8) 13_556 6_464
Gd Ru Ru 86.078(12) 9_566 6_464
C Ru Ru 154.574(7) 1_556 6_464
Ru Ru Ru 103.561(11) 9_566 6_464
Ru Ru Ru 115.338(6) 1_655 6_464
Ru Ru Ru 64.662(7) 1_455 6_464
C Ru Ru 75.190(11) 6_565 6_464
C Ru Ru 49.733(7) 6_465 6_464
C Ru Ru 73.644(10) 2_465 6_464
C Ru Ru 119.173(8) 2_665 6_464
C Ru Ru 56.486(9) . 6_464
Ru Ru Ru 36.898(7) 10_556 6_464
C Ru Ru 103.560(11) 2_565 6_564
Si Ru Ru 89.41(2) 13_566 6_564
Si Ru Ru 130.82(3) 13_466 6_564
Si Ru Ru 25.338(7) . 6_564
Ru Ru Ru 143.103(6) 10_557 6_564
Ru Ru Ru 36.035(10) 13_566 6_564
Ru Ru Ru 76.971(16) 13_466 6_564
Gd Ru Ru 82.859(13) 5_455 6_564
Gd Ru Ru 50.365(10) 5 6_564
Gd Ru Ru 150.883(8) 13_456 6_564
Gd Ru Ru 112.464(13) 13_556 6_564
Gd Ru Ru 86.078(12) 9_566 6_564
C Ru Ru 154.574(7) 1_556 6_564
Ru Ru Ru 103.561(11) 9_566 6_564
Ru Ru Ru 64.662(6) 1_655 6_564
Ru Ru Ru 115.338(6) 1_455 6_564
C Ru Ru 49.733(7) 6_565 6_564
C Ru Ru 75.190(11) 6_465 6_564
C Ru Ru 119.173(7) 2_465 6_564
C Ru Ru 73.644(10) 2_665 6_564
C Ru Ru 56.486(10) . 6_564
Ru Ru Ru 36.898(7) 10_556 6_564
Ru Ru Ru 50.676(13) 6_464 6_564
C Ru Ru 125.945(11) 2_565 6_565
Si Ru Ru 25.534(13) 13_566 6_565
Si Ru Ru 76.210(19) 13_466 6_565
Si Ru Ru 120.83(3) . 6_565
Ru Ru Ru 36.898(7) 10_557 6_565
Ru Ru Ru 70.170(15) 13_566 6_565
Ru Ru Ru 104.122(17) 13_466 6_565
Gd Ru Ru 168.246(3) 5_455 6_565
Gd Ru Ru 117.740(14) 5 6_565
Gd Ru Ru 102.313(11) 13_456 6_565
Gd Ru Ru 73.843(12) 13_556 6_565
Gd Ru Ru 45.222(6) 9_566 6_565
C Ru Ru 61.149(11) 1_556 6_565
Ru Ru Ru 125.945(10) 9_566 6_565
Ru Ru Ru 64.662(6) 1_655 6_565
Ru Ru Ru 115.338(7) 1_455 6_565
C Ru Ru 60.718(9) 6_565 6_565
C Ru Ru 84.354(12) 6_465 6_565
C Ru Ru 129.955(5) 2_465 6_565
C Ru Ru 82.712(11) 2_665 6_565
C Ru Ru 154.475(6) . 6_565
Ru Ru Ru 143.103(7) 10_556 6_565
Ru Ru Ru 130.193(15) 6_464 6_565
Ru Ru Ru 106.204(14) 6_564 6_565
C Ru Ru 125.945(10) 2_565 6_465
Si Ru Ru 76.21(2) 13_566 6_465
Si Ru Ru 25.534(13) 13_466 6_465
Si Ru Ru 120.83(3) . 6_465
Ru Ru Ru 36.898(7) 10_557 6_465
Ru Ru Ru 104.122(17) 13_566 6_465
Ru Ru Ru 70.170(15) 13_466 6_465
Gd Ru Ru 117.740(14) 5_455 6_465
Gd Ru Ru 168.246(3) 5 6_465
Gd Ru Ru 73.843(12) 13_456 6_465
Gd Ru Ru 102.313(11) 13_556 6_465
Gd Ru Ru 45.222(6) 9_566 6_465
C Ru Ru 61.149(11) 1_556 6_465
Ru Ru Ru 125.945(10) 9_566 6_465
Ru Ru Ru 115.338(6) 1_655 6_465
Ru Ru Ru 64.662(6) 1_455 6_465
C Ru Ru 84.354(12) 6_565 6_465
C Ru Ru 60.718(9) 6_465 6_465
C Ru Ru 82.712(12) 2_465 6_465
C Ru Ru 129.955(6) 2_665 6_465
C Ru Ru 154.475(6) . 6_465
Ru Ru Ru 143.103(7) 10_556 6_465
Ru Ru Ru 106.204(14) 6_464 6_465
Ru Ru Ru 130.193(15) 6_564 6_465
Ru Ru Ru 50.676(13) 6_565 6_465
C Ru Si 98.079(18) 2_565 1_455
Si Ru Si 147.656(19) 13_566 1_455
Si Ru Si 62.842(14) 13_466 1_455
Si Ru Si 57.008(11) . 1_455
Ru Ru Si 118.826(8) 10_557 1_455
Ru Ru Si 105.09(2) 13_566 1_455
Ru Ru Si 28.031(19) 13_466 1_455
Gd Ru Si 42.829(18) 5_455 1_455
Gd Ru Si 105.852(16) 5 1_455
Gd Ru Si 84.05(2) 13_456 1_455
Gd Ru Si 149.273(19) 13_556 1_455
Gd Ru Si 87.682(18) 9_566 1_455
C Ru Si 122.962(11) 1_556 1_455
Ru Ru Si 98.079(19) 9_566 1_455
Ru Ru Si 147.009(11) 1_655 1_455
Ru Ru Si 32.992(11) 1_455 1_455
C Ru Si 96.42(2) 6_565 1_455
C Ru Si 49.153(18) 6_465 1_455
C Ru Si 46.216(19) 2_465 1_455
C Ru Si 144.618(12) 2_665 1_455
C Ru Si 70.534(12) . 1_455
Ru Ru Si 61.174(7) 10_556 1_455
Ru Ru Si 31.671(8) 6_464 1_455
Ru Ru Si 82.346(16) 6_564 1_455
Ru Ru Si 129.641(16) 6_565 1_455
Ru Ru Si 85.416(15) 6_465 1_455
C Ru Si 98.079(19) 2_565 1_655
Si Ru Si 62.842(14) 13_566 1_655
Si Ru Si 147.656(19) 13_466 1_655
Si Ru Si 57.008(11) . 1_655
Ru Ru Si 118.826(7) 10_557 1_655
Ru Ru Si 28.031(19) 13_566 1_655
Ru Ru Si 105.09(2) 13_466 1_655
Gd Ru Si 105.852(16) 5_455 1_655
Gd Ru Si 42.829(18) 5 1_655
Gd Ru Si 149.273(19) 13_456 1_655
Gd Ru Si 84.046(19) 13_556 1_655
Gd Ru Si 87.682(18) 9_566 1_655
C Ru Si 122.962(11) 1_556 1_655
Ru Ru Si 98.079(19) 9_566 1_655
Ru Ru Si 32.992(11) 1_655 1_655
Ru Ru Si 147.009(11) 1_455 1_655
C Ru Si 49.153(18) 6_565 1_655
C Ru Si 96.42(2) 6_465 1_655
C Ru Si 144.618(12) 2_465 1_655
C Ru Si 46.216(18) 2_665 1_655
C Ru Si 70.534(12) . 1_655
Ru Ru Si 61.174(8) 10_556 1_655
Ru Ru Si 82.346(16) 6_464 1_655
Ru Ru Si 31.671(8) 6_564 1_655
Ru Ru Si 85.416(15) 6_565 1_655
Ru Ru Si 129.641(16) 6_465 1_655
Si Ru Si 114.02(2) 1_455 1_655
C Ru Ru 97.392(4) 2_565 10_657
Si Ru Ru 17.17(3) 13_566 10_657
Si Ru Ru 107.714(18) 13_466 10_657
Si Ru Ru 121.124(13) . 10_657
Ru Ru Ru 54.285(9) 10_557 10_657
Ru Ru Ru 67.547(13) 13_566 10_657
Ru Ru Ru 136.435(13) 13_466 10_657
Gd Ru Ru 152.858(7) 5_455 10_657
Gd Ru Ru 85.154(15) 5 10_657
Gd Ru Ru 103.017(14) 13_456 10_657
Gd Ru Ru 44.985(9) 13_556 10_657
Gd Ru Ru 76.579(6) 9_566 10_657
C Ru Ru 59.619(9) 1_556 10_657
Ru Ru Ru 97.392(4) 9_566 10_657
Ru Ru Ru 35.715(9) 1_655 10_657
Ru Ru Ru 144.285(9) 1_455 10_657
C Ru Ru 71.744(9) 6_565 10_657
C Ru Ru 115.344(8) 6_465 10_657
C Ru Ru 141.814(10) 2_465 10_657
C Ru Ru 47.697(11) 2_665 10_657
C Ru Ru 122.065(8) . 10_657
Ru Ru Ru 125.715(9) 10_556 10_657
Ru Ru Ru 144.519(6) 6_464 10_657
Ru Ru Ru 96.855(14) 6_564 10_657
Ru Ru Ru 35.482(6) 6_565 10_657
Ru Ru Ru 83.145(15) 6_465 10_657
Si Ru Ru 164.253(17) 1_455 10_657
Si Ru Ru 66.450(16) 1_655 10_657
C Ru Ru 97.392(5) 2_565 10_457
Si Ru Ru 107.714(18) 13_566 10_457
Si Ru Ru 17.17(3) 13_466 10_457
Si Ru Ru 121.124(13) . 10_457
Ru Ru Ru 54.285(10) 10_557 10_457
Ru Ru Ru 136.435(13) 13_566 10_457
Ru Ru Ru 67.547(13) 13_466 10_457
Gd Ru Ru 85.154(15) 5_455 10_457
Gd Ru Ru 152.858(7) 5 10_457
Gd Ru Ru 44.985(8) 13_456 10_457
Gd Ru Ru 103.017(14) 13_556 10_457
Gd Ru Ru 76.579(6) 9_566 10_457
C Ru Ru 59.619(9) 1_556 10_457
Ru Ru Ru 97.392(4) 9_566 10_457
Ru Ru Ru 144.285(9) 1_655 10_457
Ru Ru Ru 35.715(9) 1_455 10_457
C Ru Ru 115.344(8) 6_565 10_457
C Ru Ru 71.744(8) 6_465 10_457
C Ru Ru 47.697(11) 2_465 10_457
C Ru Ru 141.814(10) 2_665 10_457
C Ru Ru 122.065(9) . 10_457
Ru Ru Ru 125.715(10) 10_556 10_457
Ru Ru Ru 96.855(14) 6_464 10_457
Ru Ru Ru 144.519(6) 6_564 10_457
Ru Ru Ru 83.145(14) 6_565 10_457
Ru Ru Ru 35.482(6) 6_465 10_457
Si Ru Ru 66.450(16) 1_455 10_457
Si Ru Ru 164.253(17) 1_655 10_457
Ru Ru Ru 108.570(19) 10_657 10_457
Ru Si Ru 145.66(7) 13_566 6_464
Ru Si Ru 67.80(2) 13_566 6_564
Ru Si Ru 101.74(3) 6_464 6_564
Ru Si Ru 101.74(3) 13_566 13_466
Ru Si Ru 67.80(2) 6_464 13_466
Ru Si Ru 145.66(7) 6_564 13_466
Ru Si Ru 69.105(12) 13_566 .
Ru Si Ru 129.128(15) 6_464 .
Ru Si Ru 129.128(15) 6_564 .
Ru Si Ru 69.105(12) 13_466 .
Ru Si Ru 129.128(15) 13_566 10_556
Ru Si Ru 69.105(12) 6_464 10_556
Ru Si Ru 69.105(11) 6_564 10_556
Ru Si Ru 129.128(15) 13_466 10_556
Ru Si Ru 124.62(6) . 10_556
Ru Si Gd 72.83(3) 13_566 1_565
Ru Si Gd 72.83(3) 6_464 1_565
Ru Si Gd 72.83(3) 6_564 1_565
Ru Si Gd 72.83(3) 13_466 1_565
Ru Si Gd 117.69(3) . 1_565
Ru Si Gd 117.69(3) 10_556 1_565
Ru Si Gd 135.27(4) 13_566 5_455
Ru Si Gd 75.80(2) 6_464 5_455
Ru Si Gd 135.27(4) 6_564 5_455
Ru Si Gd 75.80(2) 13_466 5_455
Ru Si Gd 68.53(3) . 5_455
Ru Si Gd 68.53(3) 10_556 5_455
Gd Si Gd 141.968(19) 1_565 5_455
Ru Si Gd 75.80(2) 13_566 5
Ru Si Gd 135.27(4) 6_464 5
Ru Si Gd 75.80(2) 6_564 5
Ru Si Gd 135.27(4) 13_466 5
Ru Si Gd 68.53(3) . 5
Ru Si Gd 68.53(3) 10_556 5
Gd Si Gd 141.968(19) 1_565 5
Gd Si Gd 76.06(4) 5_455 5
Ru Si C 88.06(2) 13_566 2_565
Ru Si C 122.70(3) 6_464 2_565
Ru Si C 122.70(3) 6_564 2_565
Ru Si C 88.06(2) 13_466 2_565
Ru Si C 31.332(18) . 2_565
Ru Si C 93.29(4) 10_556 2_565
Gd Si C 149.023(13) 1_565 2_565
Gd Si C 47.52(2) 5_455 2_565
Gd Si C 47.52(2) 5 2_565
Ru Si C 122.70(3) 13_566 .
Ru Si C 88.06(2) 6_464 .
Ru Si C 88.06(2) 6_564 .
Ru Si C 122.70(3) 13_466 .
Ru Si C 93.29(4) . .
Ru Si C 31.332(18) 10_556 .
Gd Si C 149.023(13) 1_565 .
Gd Si C 47.52(2) 5_455 .
Gd Si C 47.52(2) 5 .
C Si C 61.95(3) 2_565 .
Ru Si C 27.785(17) 13_566 6_565
Ru Si C 118.20(5) 6_464 6_565
Ru Si C 70.17(3) 6_564 6_565
Ru Si C 85.82(3) 13_466 6_565
Ru Si C 83.764(17) . 6_565
Ru Si C 139.22(2) 10_556 6_565
Gd Si C 45.740(17) 1_565 6_565
Gd Si C 150.708(9) 5_455 6_565
Gd Si C 103.139(15) 5 6_565
C Si C 110.287(12) 2_565 6_565
C Si C 148.215(15) . 6_565
Ru Si C 70.17(3) 13_566 5
Ru Si C 85.82(3) 6_464 5
Ru Si C 27.785(17) 6_564 5
Ru Si C 118.20(5) 13_466 5
Ru Si C 139.22(2) . 5
Ru Si C 83.765(17) 10_556 5
Gd Si C 45.740(18) 1_565 5
Gd Si C 150.708(9) 5_455 5
Gd Si C 103.139(15) 5 5
C Si C 148.215(15) 2_565 5
C Si C 110.287(12) . 5
C Si C 58.54(2) 6_565 5
Ru Si C 85.82(3) 13_566 6_465
Ru Si C 70.17(3) 6_464 6_465
Ru Si C 118.20(5) 6_564 6_465
Ru Si C 27.785(17) 13_466 6_465
Ru Si C 83.764(17) . 6_465
Ru Si C 139.22(2) 10_556 6_465
Gd Si C 45.740(18) 1_565 6_465
Gd Si C 103.139(15) 5_455 6_465
Gd Si C 150.708(9) 5 6_465
C Si C 110.287(12) 2_565 6_465
C Si C 148.215(15) . 6_465
C Si C 63.11(2) 6_565 6_465
C Si C 91.48(4) 5 6_465
Ru Si C 118.20(5) 13_566 5_455
Ru Si C 27.785(17) 6_464 5_455
Ru Si C 85.82(3) 6_564 5_455
Ru Si C 70.17(3) 13_466 5_455
Ru Si C 139.22(2) . 5_455
Ru Si C 83.765(17) 10_556 5_455
Gd Si C 45.740(18) 1_565 5_455
Gd Si C 103.139(16) 5_455 5_455
Gd Si C 150.708(9) 5 5_455
C Si C 148.215(15) 2_565 5_455
C Si C 110.287(12) . 5_455
C Si C 91.48(3) 6_565 5_455
C Si C 63.11(2) 5 5_455
C Si C 58.54(2) 6_465 5_455
Ru Si Si 39.128(15) 13_566 1_655
Ru Si Si 140.872(15) 6_464 1_655
Ru Si Si 39.128(15) 6_564 1_655
Ru Si Si 140.872(15) 13_466 1_655
Ru Si Si 90.0 . 1_655
Ru Si Si 90.0 10_556 1_655
Gd Si Si 90.0 1_565 1_655
Gd Si Si 128.032(19) 5_455 1_655
Gd Si Si 51.967(19) 5 1_655
C Si Si 90.0 2_565 1_655
C Si Si 90.0 . 1_655
C Si Si 58.446(12) 6_565 1_655
C Si Si 58.446(12) 5 1_655
C Si Si 121.555(12) 6_465 1_655
C Si Si 121.555(12) 5_455 1_655
Ru Si Si 140.872(15) 13_566 1_455
Ru Si Si 39.128(15) 6_464 1_455
Ru Si Si 140.872(15) 6_564 1_455
Ru Si Si 39.128(16) 13_466 1_455
Ru Si Si 90.0 . 1_455
Ru Si Si 90.0 10_556 1_455
Gd Si Si 90.0 1_565 1_455
Gd Si Si 51.967(19) 5_455 1_455
Gd Si Si 128.032(19) 5 1_455
C Si Si 90.0 2_565 1_455
C Si Si 90.0 . 1_455
C Si Si 121.555(12) 6_565 1_455
C Si Si 121.555(12) 5 1_455
C Si Si 58.446(12) 6_465 1_455
C Si Si 58.446(12) 5_455 1_455
Si Si Si 180.0 1_655 1_455
Ru Si Si 152.12(3) 13_566 13_465
Ru Si Si 34.694(9) 6_464 13_465
Ru Si Si 84.596(17) 6_564 13_465
Ru Si Si 98.969(18) 13_466 13_465
Ru Si Si 136.71(5) . 13_465
Ru Si Si 34.411(13) 10_556 13_465
Gd Si Si 96.00(4) 1_565 13_465
Gd Si Si 68.20(3) 5_455 13_465
Gd Si Si 101.93(4) 5 13_465
C Si Si 111.20(5) 2_565 13_465
C Si Si 57.25(3) . 13_465
C Si Si 138.35(5) 6_565 13_465
C Si Si 83.67(3) 5 13_465
C Si Si 104.84(3) 6_465 13_465
C Si Si 53.03(2) 5_455 13_465
Si Si Si 117.985(8) 1_655 13_465
Si Si Si 62.015(7) 1_455 13_465
Ru Si Si 34.694(9) 13_566 13_566
Ru Si Si 152.12(3) 6_464 13_566
Ru Si Si 98.969(18) 6_564 13_566
Ru Si Si 84.596(16) 13_466 13_566
Ru Si Si 34.411(13) . 13_566
Ru Si Si 136.71(5) 10_556 13_566
Gd Si Si 96.00(4) 1_565 13_566
Gd Si Si 101.93(4) 5_455 13_566
Gd Si Si 68.20(3) 5 13_566
C Si Si 57.25(3) 2_565 13_566
C Si Si 111.20(5) . 13_566
C Si Si 53.03(2) 6_565 13_566
C Si Si 104.84(3) 5 13_566
C Si Si 83.67(3) 6_465 13_566
C Si Si 138.35(5) 5_455 13_566
Si Si Si 62.015(7) 1_655 13_566
Si Si Si 117.985(8) 1_455 13_566
Si Si Si 168.00(8) 13_465 13_566
Ru Si Si 98.969(18) 13_566 13_565
Ru Si Si 84.596(16) 6_464 13_565
Ru Si Si 34.694(9) 6_564 13_565
Ru Si Si 152.12(3) 13_466 13_565
Ru Si Si 136.71(5) . 13_565
Ru Si Si 34.411(13) 10_556 13_565
Gd Si Si 96.00(4) 1_565 13_565
Gd Si Si 101.93(4) 5_455 13_565
Gd Si Si 68.20(3) 5 13_565
C Si Si 111.20(5) 2_565 13_565
C Si Si 57.25(3) . 13_565
C Si Si 104.84(3) 6_565 13_565
C Si Si 53.03(2) 5 13_565
C Si Si 138.35(5) 6_465 13_565
C Si Si 83.67(3) 5_455 13_565
Si Si Si 62.015(8) 1_655 13_565
Si Si Si 117.985(7) 1_455 13_565
Si Si Si 55.970(14) 13_465 13_565
Si Si Si 122.53(2) 13_566 13_565
Ru Si Si 84.596(16) 13_566 13_466
Ru Si Si 98.969(18) 6_464 13_466
Ru Si Si 152.12(3) 6_564 13_466
Ru Si Si 34.694(9) 13_466 13_466
Ru Si Si 34.411(13) . 13_466
Ru Si Si 136.71(5) 10_556 13_466
Gd Si Si 96.00(4) 1_565 13_466
Gd Si Si 68.20(3) 5_455 13_466
Gd Si Si 101.93(4) 5 13_466
C Si Si 57.25(3) 2_565 13_466
C Si Si 111.20(5) . 13_466
C Si Si 83.67(3) 6_565 13_466
C Si Si 138.35(5) 5 13_466
C Si Si 53.03(2) 6_465 13_466
C Si Si 104.84(3) 5_455 13_466
Si Si Si 117.985(7) 1_655 13_466
Si Si Si 62.015(8) 1_455 13_466
Si Si Si 122.53(2) 13_465 13_466
Si Si Si 55.970(14) 13_566 13_466
Si Si Si 168.00(8) 13_565 13_466
Ru Si Gd 50.889(16) 13_566 9_566
Ru Si Gd 109.90(3) 6_464 9_566
Ru Si Gd 109.90(3) 6_564 9_566
Ru Si Gd 50.889(16) 13_466 9_566
Ru Si Gd 57.155(17) . 9_566
Ru Si Gd 178.23(5) 10_556 9_566
Gd Si Gd 60.536(18) 1_565 9_566
Gd Si Gd 112.795(10) 5_455 9_566
Gd Si Gd 112.795(10) 5 9_566
C Si Gd 88.487(13) 2_565 9_566
C Si Gd 150.44(3) . 9_566
C Si Gd 39.736(10) 6_565 9_566
C Si Gd 94.73(3) 5 9_566
C Si Gd 39.736(10) 6_465 9_566
C Si Gd 94.73(3) 5_455 9_566
Si Si Gd 90.0 1_655 9_566
Si Si Gd 90.0 1_455 9_566
Si Si Gd 144.57(4) 13_465 9_566
Si Si Gd 44.60(2) 13_566 9_566
Si Si Gd 144.57(4) 13_565 9_566
Si Si Gd 44.60(2) 13_466 9_566
Ru Si Gd 109.90(3) 13_566 9_565
Ru Si Gd 50.889(16) 6_464 9_565
Ru Si Gd 50.889(16) 6_564 9_565
Ru Si Gd 109.90(3) 13_466 9_565
Ru Si Gd 178.23(5) . 9_565
Ru Si Gd 57.156(17) 10_556 9_565
Gd Si Gd 60.536(18) 1_565 9_565
Gd Si Gd 112.795(10) 5_455 9_565
Gd Si Gd 112.795(10) 5 9_565
C Si Gd 150.44(3) 2_565 9_565
C Si Gd 88.488(13) . 9_565
C Si Gd 94.73(3) 6_565 9_565
C Si Gd 39.736(10) 5 9_565
C Si Gd 94.73(3) 6_465 9_565
C Si Gd 39.736(10) 5_455 9_565
Si Si Gd 90.0 1_655 9_565
Si Si Gd 90.0 1_455 9_565
Si Si Gd 44.60(2) 13_465 9_565
Si Si Gd 144.57(4) 13_566 9_565
Si Si Gd 44.60(2) 13_565 9_565
Si Si Gd 144.57(4) 13_466 9_565
Gd Si Gd 121.07(4) 9_566 9_565
Ru Si Ru 173.86(2) 13_566 10_456
Ru Si Ru 32.344(19) 6_464 10_456
Ru Si Ru 117.158(14) 6_564 10_456
Ru Si Ru 72.120(16) 13_466 10_456
Ru Si Ru 108.02(3) . 10_456
Ru Si Ru 57.008(11) 10_556 10_456
Gd Si Ru 104.658(18) 1_565 10_456
Gd Si Ru 44.269(8) 5_455 10_456
Gd Si Ru 108.51(3) 5 10_456
C Si Ru 91.79(2) 2_565 10_456
C Si Ru 62.282(13) . 10_456
C Si Ru 148.35(3) 6_565 10_456
C Si Ru 112.320(16) 5 10_456
C Si Ru 88.477(16) 6_465 10_456
C Si Ru 60.128(11) 5_455 10_456
Si Si Ru 147.008(11) 1_655 10_456
Si Si Ru 32.992(11) 1_455 10_456
Si Si Ru 32.562(9) 13_465 10_456
Si Si Ru 142.18(3) 13_566 10_456
Si Si Ru 86.810(19) 13_565 10_456
Si Si Ru 90.158(18) 13_466 10_456
Gd Si Ru 122.974(11) 9_566 10_456
Gd Si Ru 72.823(8) 9_565 10_456
Ru Si Ru 32.344(19) 13_566 1_655
Ru Si Ru 173.86(2) 6_464 1_655
Ru Si Ru 72.120(16) 6_564 1_655
Ru Si Ru 117.158(14) 13_466 1_655
Ru Si Ru 57.008(11) . 1_655
Ru Si Ru 108.02(3) 10_556 1_655
Gd Si Ru 104.658(18) 1_565 1_655
Gd Si Ru 108.51(3) 5_455 1_655
Gd Si Ru 44.269(8) 5 1_655
C Si Ru 62.282(13) 2_565 1_655
C Si Ru 91.79(2) . 1_655
C Si Ru 60.128(11) 6_565 1_655
C Si Ru 88.477(16) 5 1_655
C Si Ru 112.320(16) 6_465 1_655
C Si Ru 148.35(3) 5_455 1_655
Si Si Ru 32.992(11) 1_655 1_655
Si Si Ru 147.008(11) 1_455 1_655
Si Si Ru 142.18(3) 13_465 1_655
Si Si Ru 32.562(9) 13_566 1_655
Si Si Ru 90.158(18) 13_565 1_655
Si Si Ru 86.810(19) 13_466 1_655
Gd Si Ru 72.823(8) 9_566 1_655
Gd Si Ru 122.974(11) 9_565 1_655
Ru Si Ru 150.68(4) 10_456 1_655
Ru Si Ru 117.158(14) 13_566 1_455
Ru Si Ru 72.120(16) 6_464 1_455
Ru Si Ru 173.86(2) 6_564 1_455
Ru Si Ru 32.344(19) 13_466 1_455
Ru Si Ru 57.008(11) . 1_455
Ru Si Ru 108.02(3) 10_556 1_455
Gd Si Ru 104.658(18) 1_565 1_455
Gd Si Ru 44.269(8) 5_455 1_455
Gd Si Ru 108.51(3) 5 1_455
C Si Ru 62.282(13) 2_565 1_455
C Si Ru 91.79(2) . 1_455
C Si Ru 112.320(16) 6_565 1_455
C Si Ru 148.35(3) 5 1_455
C Si Ru 60.128(11) 6_465 1_455
C Si Ru 88.477(16) 5_455 1_455
Si Si Ru 147.008(11) 1_655 1_455
Si Si Ru 32.992(11) 1_455 1_455
Si Si Ru 90.158(18) 13_465 1_455
Si Si Ru 86.810(19) 13_566 1_455
Si Si Ru 142.18(3) 13_565 1_455
Si Si Ru 32.562(9) 13_466 1_455
Gd Si Ru 72.823(8) 9_566 1_455
Gd Si Ru 122.974(11) 9_565 1_455
Ru Si Ru 57.652(15) 10_456 1_455
Ru Si Ru 114.02(2) 1_655 1_455
Ru Si Ru 72.120(16) 13_566 10_656
Ru Si Ru 117.158(14) 6_464 10_656
Ru Si Ru 32.344(19) 6_564 10_656
Ru Si Ru 173.86(2) 13_466 10_656
Ru Si Ru 108.02(3) . 10_656
Ru Si Ru 57.008(11) 10_556 10_656
Gd Si Ru 104.658(18) 1_565 10_656
Gd Si Ru 108.51(3) 5_455 10_656
Gd Si Ru 44.269(8) 5 10_656
C Si Ru 91.79(2) 2_565 10_656
C Si Ru 62.282(13) . 10_656
C Si Ru 88.477(16) 6_565 10_656
C Si Ru 60.128(10) 5 10_656
C Si Ru 148.35(3) 6_465 10_656
C Si Ru 112.320(16) 5_455 10_656
Si Si Ru 32.992(11) 1_655 10_656
Si Si Ru 147.008(11) 1_455 10_656
Si Si Ru 86.810(19) 13_465 10_656
Si Si Ru 90.158(18) 13_566 10_656
Si Si Ru 32.562(9) 13_565 10_656
Si Si Ru 142.18(3) 13_466 10_656
Gd Si Ru 122.974(11) 9_566 10_656
Gd Si Ru 72.823(8) 9_565 10_656
Ru Si Ru 114.02(2) 10_456 10_656
Ru Si Ru 57.652(15) 1_655 10_656
Ru Si Ru 150.68(4) 1_455 10_656
Ru Si Gd 37.882(18) 13_566 1_665
Ru Si Gd 114.76(4) 6_464 1_665
Ru Si Gd 37.882(18) 6_564 1_665
Ru Si Gd 114.76(4) 13_466 1_665
Ru Si Gd 106.952(14) . 1_665
Ru Si Gd 106.953(14) 10_556 1_665
Gd Si Gd 51.138(16) 1_565 1_665
Gd Si Gd 166.89(3) 5_455 1_665
Gd Si Gd 90.830(18) 5 1_665
C Si Gd 122.545(10) 2_565 1_665
C Si Gd 122.545(10) . 1_665
C Si Gd 32.287(8) 6_565 1_665
C Si Gd 32.287(8) 5 1_665
C Si Gd 88.26(3) 6_465 1_665
C Si Gd 88.26(3) 5_455 1_665
Si Si Gd 38.863(16) 1_655 1_665
Si Si Gd 141.138(16) 1_455 1_665
Si Si Gd 115.53(3) 13_465 1_665
Si Si Gd 72.55(2) 13_566 1_665
Si Si Gd 72.56(2) 13_565 1_665
Si Si Gd 115.53(3) 13_466 1_665
Gd Si Gd 72.023(16) 9_566 1_665
Gd Si Gd 72.023(16) 9_565 1_665
Ru Si Gd 144.28(2) 10_456 1_665
Ru Si Gd 60.375(14) 1_655 1_665
Ru Si Gd 144.28(2) 1_455 1_665
Ru Si Gd 60.375(14) 10_656 1_665
Ru Si Gd 114.76(4) 13_566 1_465
Ru Si Gd 37.882(19) 6_464 1_465
Ru Si Gd 114.76(4) 6_564 1_465
Ru Si Gd 37.882(19) 13_466 1_465
Ru Si Gd 106.952(14) . 1_465
Ru Si Gd 106.953(14) 10_556 1_465
Gd Si Gd 51.138(16) 1_565 1_465
Gd Si Gd 90.830(18) 5_455 1_465
Gd Si Gd 166.89(3) 5 1_465
C Si Gd 122.545(10) 2_565 1_465
C Si Gd 122.545(10) . 1_465
C Si Gd 88.26(3) 6_565 1_465
C Si Gd 88.26(3) 5 1_465
C Si Gd 32.287(8) 6_465 1_465
C Si Gd 32.287(9) 5_455 1_465
Si Si Gd 141.138(16) 1_655 1_465
Si Si Gd 38.863(16) 1_455 1_465
Si Si Gd 72.55(2) 13_465 1_465
Si Si Gd 115.53(3) 13_566 1_465
Si Si Gd 115.53(3) 13_565 1_465
Si Si Gd 72.55(2) 13_466 1_465
Gd Si Gd 72.023(16) 9_566 1_465
Gd Si Gd 72.023(16) 9_565 1_465
Ru Si Gd 60.375(14) 10_456 1_465
Ru Si Gd 144.28(2) 1_655 1_465
Ru Si Gd 60.375(14) 1_455 1_465
Ru Si Gd 144.28(2) 10_656 1_465
Gd Si Gd 102.28(3) 1_665 1_465
Ru Si Ru 115.94(3) 13_566 2_564
Ru Si Ru 97.48(3) 6_464 2_564
Ru Si Ru 97.48(3) 6_564 2_564
Ru Si Ru 115.94(3) 13_466 2_564
Ru Si Ru 78.30(4) . 2_564
Ru Si Ru 46.32(3) 10_556 2_564
Gd Si Ru 164.013(6) 1_565 2_564
Gd Si Ru 40.782(19) 5_455 2_564
Gd Si Ru 40.782(19) 5 2_564
C Si Ru 46.96(2) 2_565 2_564
C Si Ru 14.990(8) . 2_564
C Si Ru 143.667(19) 6_565 2_564
C Si Ru 122.429(15) 5 2_564
C Si Ru 143.667(18) 6_465 2_564
C Si Ru 122.429(15) 5_455 2_564
Si Si Ru 90.0 1_655 2_564
Si Si Ru 90.0 1_455 2_564
Si Si Ru 70.00(4) 13_465 2_564
Si Si Ru 98.11(4) 13_566 2_564
Si Si Ru 70.00(4) 13_565 2_564
Si Si Ru 98.11(4) 13_466 2_564
Gd Si Ru 135.45(2) 9_566 2_564
Gd Si Ru 103.477(16) 9_565 2_564
Ru Si Ru 67.911(16) 10_456 2_564
Ru Si Ru 83.66(2) 1_655 2_564
Ru Si Ru 83.66(2) 1_455 2_564
Ru Si Ru 67.911(16) 10_656 2_564
Gd Si Ru 127.098(14) 1_665 2_564
Gd Si Ru 127.098(14) 1_465 2_564
Ru C Ru 180.0 10_556 2_564
Ru C Gd 92.675(8) 10_556 13_455
Ru C Gd 87.325(8) 2_564 13_455
Ru C Gd 92.675(8) 10_556 13
Ru C Gd 87.325(8) 2_564 13
Gd C Gd 91.462(17) 13_455 13
Ru C Gd 87.325(8) 10_556 5
Ru C Gd 92.676(8) 2_564 5
Gd C Gd 180.0 13_455 5
Gd C Gd 88.538(17) 13 5
Ru C Gd 87.325(8) 10_556 5_455
Ru C Gd 92.676(8) 2_564 5_455
Gd C Gd 88.538(17) 13_455 5_455
Gd C Gd 180.0 13 5_455
Gd C Gd 91.462(17) 5 5_455
Ru C Si 136.290(17) 10_556 9_565
Ru C Si 43.710(17) 2_564 9_565
Gd C Si 59.003(10) 13_455 9_565
Gd C Si 59.003(10) 13 9_565
Gd C Si 120.998(10) 5 9_565
Gd C Si 120.998(10) 5_455 9_565
Ru C Si 43.710(17) 10_556 .
Ru C Si 136.290(17) 2_564 .
Gd C Si 120.997(10) 13_455 .
Gd C Si 120.997(10) 13 .
Gd C Si 59.002(10) 5 .
Gd C Si 59.002(10) 5_455 .
Si C Si 180.00(2) 9_565 .
Ru C C 102.733(8) 10_556 2_565
Ru C C 77.267(8) 2_564 2_565
Gd C C 131.994(8) 13_455 2_565
Gd C C 131.994(8) 13 2_565
Gd C C 48.006(8) 5 2_565
Gd C C 48.006(9) 5_455 2_565
Si C C 120.977(13) 9_565 2_565
Si C C 59.023(13) . 2_565
Ru C C 77.266(8) 10_556 2_564
Ru C C 102.734(8) 2_564 2_564
Gd C C 48.006(8) 13_455 2_564
Gd C C 48.006(8) 13 2_564
Gd C C 131.994(8) 5 2_564
Gd C C 131.994(8) 5_455 2_564
Si C C 59.024(13) 9_565 2_564
Si C C 120.976(13) . 2_564
C C C 180.0 2_565 2_564
Ru C Ru 47.305(10) 10_556 1_554
Ru C Ru 132.694(10) 2_564 1_554
Gd C Ru 61.299(9) 13_455 1_554
Gd C Ru 61.299(9) 13 1_554
Gd C Ru 118.701(9) 5 1_554
Gd C Ru 118.701(9) 5_455 1_554
Si C Ru 88.984(17) 9_565 1_554
Si C Ru 91.016(17) . 1_554
C C Ru 150.039(7) 2_565 1_554
C C Ru 29.961(7) 2_564 1_554
Ru C Ru 132.695(10) 10_556 9_566
Ru C Ru 47.305(10) 2_564 9_566
Gd C Ru 118.701(9) 13_455 9_566
Gd C Ru 118.701(9) 13 9_566
Gd C Ru 61.300(9) 5 9_566
Gd C Ru 61.300(9) 5_455 9_566
Si C Ru 91.015(18) 9_565 9_566
Si C Ru 88.985(18) . 9_566
C C Ru 29.962(7) 2_565 9_566
C C Ru 150.039(7) 2_564 9_566
Ru C Ru 180.0 1_554 9_566
Ru C Si 37.953(18) 10_556 13_565
Ru C Si 142.047(17) 2_564 13_565
Gd C Si 100.749(12) 13_455 13_565
Gd C Si 55.740(19) 13 13_565
Gd C Si 79.251(12) 5 13_565
Gd C Si 124.259(19) 5_455 13_565
Si C Si 110.287(12) 9_565 13_565
Si C Si 69.713(12) . 13_565
C C Si 119.271(10) 2_565 13_565
C C Si 60.729(10) 2_564 13_565
Ru C Si 39.453(7) 1_554 13_565
Ru C Si 140.548(6) 9_566 13_565
Ru C Si 37.953(18) 10_556 13_465
Ru C Si 142.047(17) 2_564 13_465
Gd C Si 55.740(19) 13_455 13_465
Gd C Si 100.749(12) 13 13_465
Gd C Si 124.259(19) 5 13_465
Gd C Si 79.251(12) 5_455 13_465
Si C Si 110.287(11) 9_565 13_465
Si C Si 69.713(11) . 13_465
C C Si 119.271(10) 2_565 13_465
C C Si 60.728(10) 2_564 13_465
Ru C Si 39.453(6) 1_554 13_465
Ru C Si 140.548(6) 9_566 13_465
Si C Si 63.11(2) 13_565 13_465
Ru C Si 142.048(17) 10_556 5_445
Ru C Si 37.952(18) 2_564 5_445
Gd C Si 79.251(12) 13_455 5_445
Gd C Si 124.26(2) 13 5_445
Gd C Si 100.749(12) 5 5_445
Gd C Si 55.741(19) 5_455 5_445
Si C Si 69.713(12) 9_565 5_445
Si C Si 110.287(12) . 5_445
C C Si 60.729(10) 2_565 5_445
C C Si 119.271(10) 2_564 5_445
Ru C Si 140.547(6) 1_554 5_445
Ru C Si 39.452(6) 9_566 5_445
Si C Si 180.0 13_565 5_445
Si C Si 116.89(2) 13_465 5_445
Ru C Si 142.048(17) 10_556 5_545
Ru C Si 37.952(18) 2_564 5_545
Gd C Si 124.26(2) 13_455 5_545
Gd C Si 79.251(12) 13 5_545
Gd C Si 55.741(19) 5 5_545
Gd C Si 100.749(12) 5_455 5_545
Si C Si 69.713(11) 9_565 5_545
Si C Si 110.287(12) . 5_545
C C Si 60.729(10) 2_565 5_545
C C Si 119.271(10) 2_564 5_545
Ru C Si 140.547(6) 1_554 5_545
Ru C Si 39.452(6) 9_566 5_545
Si C Si 116.89(2) 13_565 5_545
Si C Si 180.0 13_465 5_545
Si C Si 63.11(2) 5_445 5_545
Ru C C 90.0 10_556 1_655
Ru C C 90.0 2_564 1_655
Gd C C 135.731(9) 13_455 1_655
Gd C C 44.269(9) 13 1_655
Gd C C 44.269(9) 5 1_655
Gd C C 135.731(9) 5_455 1_655
Si C C 90.0 9_565 1_655
Si C C 90.0 . 1_655
C C C 90.0 2_565 1_655
C C C 90.0 2_564 1_655
Ru C C 90.0 1_554 1_655
Ru C C 90.0 9_566 1_655
Si C C 58.445(12) 13_565 1_655
Si C C 121.554(12) 13_465 1_655
Si C C 121.554(12) 5_445 1_655
Si C C 58.446(12) 5_545 1_655
Ru C C 90.0 10_556 1_455
Ru C C 90.0 2_564 1_455
Gd C C 44.269(9) 13_455 1_455
Gd C C 135.731(8) 13 1_455
Gd C C 135.731(9) 5 1_455
Gd C C 44.269(8) 5_455 1_455
Si C C 90.0 9_565 1_455
Si C C 90.0 . 1_455
C C C 90.0 2_565 1_455
C C C 90.0 2_564 1_455
Ru C C 90.0 1_554 1_455
Ru C C 90.0 9_566 1_455
Si C C 121.554(12) 13_565 1_455
Si C C 58.445(12) 13_465 1_455
Si C C 58.446(12) 5_445 1_455
Si C C 121.554(12) 5_545 1_455
C C C 180.0 1_655 1_455
Ru C Ru 32.770(9) 10_556 6_564
Ru C Ru 147.230(9) 2_564 6_564
Gd C Ru 124.657(7) 13_455 6_564
Gd C Ru 85.117(11) 13 6_564
Gd C Ru 55.342(8) 5 6_564
Gd C Ru 94.882(11) 5_455 6_564
Si C Ru 143.974(10) 9_565 6_564
Si C Ru 36.026(10) . 6_564
C C Ru 84.357(4) 2_565 6_564
C C Ru 95.642(4) 2_564 6_564
Ru C Ru 69.119(7) 1_554 6_564
Ru C Ru 110.882(8) 9_566 6_564
Si C Ru 36.102(14) 13_565 6_564
Si C Ru 70.72(2) 13_465 6_564
Si C Ru 143.898(14) 5_445 6_564
Si C Ru 109.28(2) 5_545 6_564
C C Ru 62.838(7) 1_655 6_564
C C Ru 117.162(7) 1_455 6_564
Ru C Ru 32.770(9) 10_556 6_464
Ru C Ru 147.230(9) 2_564 6_464
Gd C Ru 85.117(11) 13_455 6_464
Gd C Ru 124.657(7) 13 6_464
Gd C Ru 94.882(11) 5 6_464
Gd C Ru 55.342(7) 5_455 6_464
Si C Ru 143.974(11) 9_565 6_464
Si C Ru 36.026(11) . 6_464
C C Ru 84.357(4) 2_565 6_464
C C Ru 95.642(4) 2_564 6_464
Ru C Ru 69.118(7) 1_554 6_464
Ru C Ru 110.882(8) 9_566 6_464
Si C Ru 70.72(2) 13_565 6_464
Si C Ru 36.102(14) 13_465 6_464
Si C Ru 109.28(2) 5_445 6_464
Si C Ru 143.898(14) 5_545 6_464
C C Ru 117.162(8) 1_655 6_464
C C Ru 62.838(7) 1_455 6_464
Ru C Ru 54.324(15) 6_564 6_464
Ru C Ru 147.230(9) 10_556 14_446
Ru C Ru 32.770(9) 2_564 14_446
Gd C Ru 55.343(7) 13_455 14_446
Gd C Ru 94.883(11) 13 14_446
Gd C Ru 124.658(7) 5 14_446
Gd C Ru 85.118(11) 5_455 14_446
Si C Ru 36.026(10) 9_565 14_446
Si C Ru 143.974(10) . 14_446
C C Ru 95.642(4) 2_565 14_446
C C Ru 84.358(4) 2_564 14_446
Ru C Ru 110.882(8) 1_554 14_446
Ru C Ru 69.118(7) 9_566 14_446
Si C Ru 143.898(14) 13_565 14_446
Si C Ru 109.28(2) 13_465 14_446
Si C Ru 36.102(14) 5_445 14_446
Si C Ru 70.72(2) 5_545 14_446
C C Ru 117.162(7) 1_655 14_446
C C Ru 62.838(8) 1_455 14_446
Ru C Ru 180.0 6_564 14_446
Ru C Ru 125.676(15) 6_464 14_446
Ru C Ru 147.230(9) 10_556 14_546
Ru C Ru 32.770(9) 2_564 14_546
Gd C Ru 94.883(12) 13_455 14_546
Gd C Ru 55.343(7) 13 14_546
Gd C Ru 85.118(11) 5 14_546
Gd C Ru 124.658(7) 5_455 14_546
Si C Ru 36.026(10) 9_565 14_546
Si C Ru 143.974(10) . 14_546
C C Ru 95.642(4) 2_565 14_546
C C Ru 84.358(4) 2_564 14_546
Ru C Ru 110.882(7) 1_554 14_546
Ru C Ru 69.118(7) 9_566 14_546
Si C Ru 109.28(2) 13_565 14_546
Si C Ru 143.898(14) 13_465 14_546
Si C Ru 70.72(2) 5_445 14_546
Si C Ru 36.102(14) 5_545 14_546
C C Ru 62.838(8) 1_655 14_546
C C Ru 117.162(8) 1_455 14_546
Ru C Ru 125.676(15) 6_564 14_546
Ru C Ru 180.0 6_464 14_546
Ru C Ru 54.324(15) 14_446 14_546
Ru C Ru 63.963(8) 10_556 10_656
Ru C Ru 116.037(8) 2_564 10_656
Gd C Ru 131.596(10) 13_455 10_656
Gd C Ru 51.471(11) 13 10_656
Gd C Ru 48.403(10) 5 10_656
Gd C Ru 128.529(11) 5_455 10_656
Si C Ru 108.499(8) 9_565 10_656
Si C Ru 71.501(8) . 10_656
C C Ru 95.552(4) 2_565 10_656
C C Ru 84.448(4) 2_564 10_656
Ru C Ru 72.683(7) 1_554 10_656
Ru C Ru 107.317(7) 9_566 10_656
Si C Ru 35.282(7) 13_565 10_656
Si C Ru 97.127(18) 13_465 10_656
Si C Ru 144.718(7) 5_445 10_656
Si C Ru 82.873(19) 5_545 10_656
C C Ru 26.037(8) 1_655 10_656
C C Ru 153.963(8) 1_455 10_656
Ru C Ru 38.806(5) 6_564 10_656
Ru C Ru 92.355(14) 6_464 10_656
Ru C Ru 141.194(5) 14_446 10_656
Ru C Ru 87.646(15) 14_546 10_656
Ru C Ru 63.963(8) 10_556 10_456
Ru C Ru 116.037(8) 2_564 10_456
Gd C Ru 51.471(11) 13_455 10_456
Gd C Ru 131.596(10) 13 10_456
Gd C Ru 128.529(11) 5 10_456
Gd C Ru 48.403(10) 5_455 10_456
Si C Ru 108.499(8) 9_565 10_456
Si C Ru 71.501(8) . 10_456
C C Ru 95.552(4) 2_565 10_456
C C Ru 84.448(4) 2_564 10_456
Ru C Ru 72.683(7) 1_554 10_456
Ru C Ru 107.317(7) 9_566 10_456
Si C Ru 97.127(18) 13_565 10_456
Si C Ru 35.282(7) 13_465 10_456
Si C Ru 82.873(19) 5_445 10_456
Si C Ru 144.718(7) 5_545 10_456
C C Ru 153.963(8) 1_655 10_456
C C Ru 26.037(8) 1_455 10_456
Ru C Ru 92.355(14) 6_564 10_456
Ru C Ru 38.806(5) 6_464 10_456
Ru C Ru 87.646(14) 14_446 10_456
Ru C Ru 141.194(5) 14_546 10_456
Ru C Ru 127.926(16) 10_656 10_456
Ru C Ru 116.038(8) 10_556 2_464
Ru C Ru 63.962(8) 2_564 2_464
Gd C Ru 48.404(11) 13_455 2_464
Gd C Ru 128.529(12) 13 2_464
Gd C Ru 131.597(11) 5 2_464
Gd C Ru 51.472(11) 5_455 2_464
Si C Ru 71.500(8) 9_565 2_464
Si C Ru 108.500(8) . 2_464
C C Ru 84.448(4) 2_565 2_464
C C Ru 95.552(4) 2_564 2_464
Ru C Ru 107.317(7) 1_554 2_464
Ru C Ru 72.683(7) 9_566 2_464
Si C Ru 144.719(7) 13_565 2_464
Si C Ru 82.873(18) 13_465 2_464
Si C Ru 35.282(7) 5_445 2_464
Si C Ru 97.127(19) 5_545 2_464
C C Ru 153.963(8) 1_655 2_464
C C Ru 26.038(8) 1_455 2_464
Ru C Ru 141.195(5) 6_564 2_464
Ru C Ru 87.646(15) 6_464 2_464
Ru C Ru 38.806(5) 14_446 2_464
Ru C Ru 92.354(14) 14_546 2_464
Ru C Ru 180.0 10_656 2_464
Ru C Ru 52.075(15) 10_456 2_464
Ru C Ru 116.038(8) 10_556 2_664
Ru C Ru 63.962(8) 2_564 2_664
Gd C Ru 128.529(11) 13_455 2_664
Gd C Ru 48.404(10) 13 2_664
Gd C Ru 51.472(11) 5 2_664
Gd C Ru 131.597(10) 5_455 2_664
Si C Ru 71.500(8) 9_565 2_664
Si C Ru 108.500(8) . 2_664
C C Ru 84.448(4) 2_565 2_664
C C Ru 95.552(4) 2_564 2_664
Ru C Ru 107.317(7) 1_554 2_664
Ru C Ru 72.683(7) 9_566 2_664
Si C Ru 82.873(18) 13_565 2_664
Si C Ru 144.719(7) 13_465 2_664
Si C Ru 97.127(19) 5_445 2_664
Si C Ru 35.282(7) 5_545 2_664
C C Ru 26.038(8) 1_655 2_664
C C Ru 153.963(8) 1_455 2_664
Ru C Ru 87.646(14) 6_564 2_664
Ru C Ru 141.195(5) 6_464 2_664
Ru C Ru 92.354(15) 14_446 2_664
Ru C Ru 38.806(5) 14_546 2_664
Ru C Ru 52.075(15) 10_656 2_664
Ru C Ru 180.0 10_456 2_664
Ru C Ru 127.925(15) 2_464 2_664
Ru C Ru 78.158(13) 10_556 .
Ru C Ru 101.842(13) 2_564 .
Gd C Ru 133.727(8) 13_455 .
Gd C Ru 133.727(9) 13 .
Gd C Ru 46.273(9) 5 .
Gd C Ru 46.273(9) 5_455 .
Si C Ru 145.552(13) 9_565 .
Si C Ru 34.448(13) . .
C C Ru 24.575(6) 2_565 .
C C Ru 155.424(6) 2_564 .
Ru C Ru 125.464(12) 1_554 .
Ru C Ru 54.537(12) 9_566 .
Si C Ru 98.882(15) 13_565 .
Si C Ru 98.882(15) 13_465 .
Si C Ru 81.118(15) 5_445 .
Si C Ru 81.118(16) 5_545 .
C C Ru 90.0 1_655 .
C C Ru 90.0 1_455 .
Ru C Ru 62.796(6) 6_564 .
Ru C Ru 62.796(6) 6_464 .
Ru C Ru 117.204(6) 14_446 .
Ru C Ru 117.204(6) 14_546 .
Ru C Ru 84.832(6) 10_656 .
Ru C Ru 84.832(6) 10_456 .
Ru C Ru 95.168(6) 2_464 .
Ru C Ru 95.168(6) 2_664 .
Ru C Ru 101.842(13) 10_556 9_565
Ru C Ru 78.158(13) 2_564 9_565
Gd C Ru 46.273(9) 13_455 9_565
Gd C Ru 46.273(9) 13 9_565
Gd C Ru 133.727(8) 5 9_565
Gd C Ru 133.727(8) 5_455 9_565
Si C Ru 34.448(13) 9_565 9_565
Si C Ru 145.552(13) . 9_565
C C Ru 155.425(6) 2_565 9_565
C C Ru 24.576(6) 2_564 9_565
Ru C Ru 54.536(12) 1_554 9_565
Ru C Ru 125.463(12) 9_566 9_565
Si C Ru 81.118(15) 13_565 9_565
Si C Ru 81.118(15) 13_465 9_565
Si C Ru 98.882(15) 5_445 9_565
Si C Ru 98.882(16) 5_545 9_565
C C Ru 90.0 1_655 9_565
C C Ru 90.0 1_455 9_565
Ru C Ru 117.205(6) 6_564 9_565
Ru C Ru 117.205(6) 6_464 9_565
Ru C Ru 62.795(5) 14_446 9_565
Ru C Ru 62.795(6) 14_546 9_565
Ru C Ru 95.168(6) 10_656 9_565
Ru C Ru 95.168(6) 10_456 9_565
Ru C Ru 84.832(6) 2_464 9_565
Ru C Ru 84.832(6) 2_664 9_565
Ru C Ru 180.0 . 9_565
Ru C Si 60.934(16) 10_556 1_655
Ru C Si 119.066(16) 2_564 1_655
Gd C Si 151.206(12) 13_455 1_655
Gd C Si 79.391(15) 13 1_655
Gd C Si 28.793(12) 5 1_655
Gd C Si 100.608(15) 5_455 1_655
Si C Si 132.229(13) 9_565 1_655
Si C Si 47.771(13) . 1_655
C C Si 69.762(5) 2_565 1_655
C C Si 110.238(5) 2_564 1_655
Ru C Si 90.683(12) 1_554 1_655
Ru C Si 89.318(12) 9_566 1_655
Si C Si 51.646(9) 13_565 1_655
Si C Si 98.886(14) 13_465 1_655
Si C Si 128.354(9) 5_445 1_655
Si C Si 81.114(14) 5_545 1_655
C C Si 42.228(13) 1_655 1_655
C C Si 137.771(13) 1_455 1_655
Ru C Si 28.166(13) 6_564 1_655
Ru C Si 78.140(19) 6_464 1_655
Ru C Si 151.834(13) 14_446 1_655
Ru C Si 101.860(19) 14_546 1_655
Ru C Si 28.530(7) 10_656 1_655
Ru C Si 116.88(2) 10_456 1_655
Ru C Si 151.470(7) 2_464 1_655
Ru C Si 63.12(2) 2_664 1_655
Ru C Si 56.342(7) . 1_655
Ru C Si 123.658(7) 9_565 1_655
Ru C Si 60.934(15) 10_556 1_455
Ru C Si 119.066(16) 2_564 1_455
Gd C Si 79.391(15) 13_455 1_455
Gd C Si 151.206(12) 13 1_455
Gd C Si 100.608(15) 5 1_455
Gd C Si 28.793(12) 5_455 1_455
Si C Si 132.229(13) 9_565 1_455
Si C Si 47.771(13) . 1_455
C C Si 69.762(5) 2_565 1_455
C C Si 110.238(5) 2_564 1_455
Ru C Si 90.683(12) 1_554 1_455
Ru C Si 89.318(12) 9_566 1_455
Si C Si 98.886(14) 13_565 1_455
Si C Si 51.646(9) 13_465 1_455
Si C Si 81.114(15) 5_445 1_455
Si C Si 128.354(9) 5_545 1_455
C C Si 137.771(13) 1_655 1_455
C C Si 42.228(13) 1_455 1_455
Ru C Si 78.140(19) 6_564 1_455
Ru C Si 28.166(13) 6_464 1_455
Ru C Si 101.86(2) 14_446 1_455
Ru C Si 151.834(13) 14_546 1_455
Ru C Si 116.88(2) 10_656 1_455
Ru C Si 28.530(7) 10_456 1_455
Ru C Si 63.12(2) 2_464 1_455
Ru C Si 151.470(7) 2_664 1_455
Ru C Si 56.342(7) . 1_455
Ru C Si 123.658(7) 9_565 1_455
Si C Si 95.54(3) 1_655 1_455

loop_
_geom_bond_atom_site_label_1
_geom_bond_atom_site_label_2
_geom_bond_distance
_geom_bond_site_symmetry_2
Gd C 2.6743(4) 5_445
Gd C 2.6743(4) 6
Gd C 2.6743(4) 6_455
Gd C 2.6743(4) 5_545
Gd Si 3.0863(16) 1_545
Gd Si 3.1082(12) 5_545
Gd Si 3.1082(12) 5_445
Gd Ru 3.1915(4) 5_545
Gd Ru 3.1915(4) 14_446
Gd Ru 3.1915(4) 5_445
Gd Ru 3.1915(4) 14_546
Gd Ru 3.3347(5) 6_454
Gd Ru 3.3347(5) 13_456
Gd Ru 3.3347(5) 6_554
Gd Ru 3.3347(5) 13_556
Gd Ru 3.4626(6) 9_566
Gd Ru 3.4626(6) 2_564
Gd Gd 3.7335(5) 9
Gd Gd 3.7335(5) 9_556
Gd Gd 3.8300(10) 1_455
Gd Gd 3.8300(10) 1_655
Gd Si 4.1101(9) 9_566
Gd Si 4.1101(9) 9_565
Gd Ru 4.7791(8) 10_546
Gd Ru 4.7791(8) 1_545
Gd Si 4.9188(13) 1_445
Gd Si 4.9188(13) 1_645
Gd Ru 5.1632(9) 9_666
Gd Ru 5.1632(8) 2_664
Gd Ru 5.1632(9) 2_464
Ru C 1.8711(4) 2_565
Ru Si 2.4686(6) 13_566
Ru Si 2.4686(6) 13_466
Ru Si 2.4864(8) .
Ru Ru 2.7537(6) 10_557
Ru Ru 2.8104(6) 13_566
Ru Ru 2.8104(6) 13_466
Ru Gd 3.1915(4) 5_455
Ru Gd 3.1915(4) 5
Ru Gd 3.3347(5) 13_456
Ru Gd 3.3347(5) 13_556
Ru Gd 3.4626(6) 9_566
Ru C 3.6544(5) 1_556
Ru Ru 3.7422(8) 9_566
Ru Ru 3.8300(10) 1_655
Ru Ru 3.8300(10) 1_455
Ru C 4.1949(7) 6_565
Ru C 4.1949(7) 6_465
Ru C 4.2626(9) 2_465
Ru C 4.2626(9) 2_665
Ru C 4.3884(6) .
Ru Ru 4.4033(8) 10_556
Ru Ru 4.4748(5) 6_464
Ru Ru 4.4748(5) 6_564
Ru Ru 4.4748(5) 6_565
Ru Ru 4.4748(5) 6_465
Ru Si 4.5663(9) 1_455
Ru Si 4.5663(9) 1_655
Ru Ru 4.7172(9) 10_657
Ru Ru 4.7172(9) 10_457
Si Ru 2.4686(6) 13_566
Si Ru 2.4686(6) 6_464
Si Ru 2.4686(6) 6_564
Si Ru 2.4686(6) 13_466
Si Ru 2.4865(8) 10_556
Si Gd 3.0863(16) 1_565
Si Gd 3.1082(12) 5_455
Si Gd 3.1082(12) 5
Si C 3.4763(13) 2_565
Si C 3.4764(13) .
Si C 3.6594(11) 6_565
Si C 3.6594(11) 5
Si C 3.6594(11) 6_465
Si C 3.6594(11) 5_455
Si Si 3.8300(10) 1_655
Si Si 3.8300(10) 1_455
Si Si 4.0810(6) 13_465
Si Si 4.0810(6) 13_566
Si Si 4.0810(6) 13_565
Si Si 4.0810(6) 13_466
Si Gd 4.1101(9) 9_566
Si Gd 4.1101(9) 9_565
Si Ru 4.5663(9) 10_456
Si Ru 4.5663(9) 1_655
Si Ru 4.5663(9) 1_455
Si Ru 4.5663(9) 10_656
Si Gd 4.9187(13) 1_665
Si Gd 4.9187(13) 1_465
Si Ru 4.9990(16) 2_564
C Ru 1.8711(4) 10_556
C Ru 1.8711(4) 2_564
C Gd 2.6743(4) 13_455
C Gd 2.6743(4) 13
C Gd 2.6743(4) 5
C Gd 2.6743(4) 5_455
C Si 3.4764(13) 9_565
C C 3.5785(5) 2_565
C C 3.5785(5) 2_564
C Ru 3.6544(5) 1_554
C Ru 3.6545(5) 9_566
C Si 3.6594(11) 13_565
C Si 3.6594(11) 13_465
C Si 3.6594(11) 5_445
C Si 3.6594(11) 5_545
C C 3.8300(10) 1_655
C C 3.8300(10) 1_455
C Ru 4.1949(7) 6_564
C Ru 4.1949(7) 6_464
C Ru 4.1949(7) 14_446
C Ru 4.1949(7) 14_546
C Ru 4.2626(9) 10_656
C Ru 4.2626(9) 10_456
C Ru 4.2626(9) 2_464
C Ru 4.2626(9) 2_664
C Ru 4.3884(6) 9_565
C Si 5.1724(12) 1_655
C Si 5.1724(12) 1_455
